data_1553490
loop_
_publ_author_name
'Naito, Masaya'
'Komiya, Naruyoshi'
'Naota, Takeshi'

_publ_section_title
;
 Homochiral association of binuclear
 trans-bis(\b-iminoaryloxy)palladium(ii) complexes doubly linked with
 m-xylylene spacers: drastic linker-dependence of the association
 chirality of chiral clothespin-shaped molecules
;
_journal_issue 10
_journal_name_full 'Organic Chemistry Frontiers'
_journal_page_first 1286
_journal_paper_doi 10.1039/C6QO00315J
_journal_volume 3
_journal_year 2016
_chemical_formula_moiety 'C60 H44 N4 O4 Pd2'
_chemical_formula_sum 'C60 H44 N4 O4 Pd2'
_chemical_formula_weight 1097.83
_chemical_name_common 2PdNAmX-2
_space_group_IT_number 56
_space_group_name_Hall '-P 2ab 2ac'
_space_group_name_H-M_alt 'P c c n'
_symmetry_cell_setting orthorhombic
_symmetry_Int_Tables_number 56
_symmetry_space_group_name_Hall '-P 2ab 2ac'
_symmetry_space_group_name_H-M 'P c c n'
_atom_sites_solution_hydrogens geom
_atom_sites_solution_primary direct
_atom_sites_solution_secondary difmap
_audit_update_record
;
2016-04-30 deposited with the CCDC.
2016-08-08 downloaded from the CCDC.
;
_cell_angle_alpha 90.0000
_cell_angle_beta 90.0000
_cell_angle_gamma 90.0000
_cell_formula_units_Z 12
_cell_length_a 20.2007(6)
_cell_length_b 25.2676(7)
_cell_length_c 31.3498(8)
_cell_measurement_reflns_used 112720
_cell_measurement_temperature 113
_cell_measurement_theta_max 27.41
_cell_measurement_theta_min 3.06
_cell_volume 16001.7(8)
_computing_cell_refinement 'RAPID AUTO'
_computing_data_collection 'RAPID AUTO (Rigaku, ????)'
_computing_data_reduction 'RAPID AUTO'
_computing_molecular_graphics 'CrystalStructure 4.0'
_computing_publication_material 'CrystalStructure 4.0 (Rigaku, 2010)'
_computing_structure_refinement 'SHELXL97 (Sheldrick, 2008)'
_computing_structure_solution 'SHELXS97 (Sheldrick, 2008)'
_diffrn_ambient_temperature 113
_diffrn_detector_area_resol_mean 10.000
_diffrn_measured_fraction_theta_full 0.997
_diffrn_measured_fraction_theta_max 0.997
_diffrn_measurement_device_type 'Rigaku R-AXIS RAPID'
_diffrn_measurement_method \w
_diffrn_radiation_type 'Mo K\a'
_diffrn_radiation_wavelength 0.71075
_diffrn_reflns_av_R_equivalents 0.1796
_diffrn_reflns_limit_h_max 26
_diffrn_reflns_limit_h_min -26
_diffrn_reflns_limit_k_max 32
_diffrn_reflns_limit_k_min -29
_diffrn_reflns_limit_l_max 40
_diffrn_reflns_limit_l_min -40
_diffrn_reflns_number 270470
_diffrn_reflns_theta_full 27.43
_diffrn_reflns_theta_max 27.43
_diffrn_standards_number 0
_exptl_absorpt_coefficient_mu 0.724
_exptl_absorpt_correction_type none
_exptl_crystal_colour yellow
_exptl_crystal_density_diffrn 1.367
_exptl_crystal_density_method 'not measured'
_exptl_crystal_description platelet
_exptl_crystal_F_000 6672.00
_exptl_crystal_recrystallization_method 'Re-crystallisation from solvent'
_exptl_crystal_size_max 0.200
_exptl_crystal_size_mid 0.160
_exptl_crystal_size_min 0.040
_refine_diff_density_max 1.180
_refine_diff_density_min -1.870
_refine_ls_extinction_method none
_refine_ls_goodness_of_fit_ref 1.037
_refine_ls_hydrogen_treatment constr
_refine_ls_number_parameters 946
_refine_ls_number_reflns 18213
_refine_ls_number_restraints 0
_refine_ls_R_factor_gt 0.0687
_refine_ls_shift/su_max 0.001
_refine_ls_structure_factor_coef Fsqd
_refine_ls_weighting_details 'w = 1/[\s^2^(Fo^2^)+(0.1066P)^2^+0.0000P] where P=(Fo^2^+2Fc^2^)/3'
_refine_ls_weighting_scheme calc
_refine_ls_wR_factor_ref 0.1993
_reflns_number_gt 11469
_reflns_number_total 18213
_reflns_threshold_expression F^2^>2.0\s(F^2^)
_cod_data_source_file c6qo00315j2.cif
_cod_data_source_block 2PdNAmX-2
_cod_database_code 1553490
_solvent_exptl_crystal_recrystallization_method CHCl3

loop_
_symmetry_equiv_pos_site_id
_symmetry_equiv_pos_as_xyz
1 +X,+Y,+Z
2 1/2-X,+Y,1/2+Z
3 +X,1/2-Y,1/2+Z
4 1/2-X,1/2-Y,+Z
5 -X,-Y,-Z
6 1/2+X,-Y,1/2-Z
7 -X,1/2+Y,1/2-Z
8 1/2+X,1/2+Y,-Z

loop_
_atom_site_label
_atom_site_type_symbol
_atom_site_fract_x
_atom_site_fract_y
_atom_site_fract_z
_atom_site_U_iso_or_equiv
_atom_site_adp_type
_atom_site_occupancy
_atom_site_symmetry_multiplicity
_atom_site_calc_flag
_atom_site_refinement_flags
Pd1 Pd 0.82037(2) 0.481412(17) 0.115568(14) 0.03149(13) Uani 1.0 8 d .
Pd2 Pd 0.74853(3) 0.667814(17) 0.075143(14) 0.03518(14) Uani 1.0 8 d .
Pd3 Pd 0.78265(2) 0.349037(17) 0.129947(14) 0.03122(13) Uani 1.0 8 d .
O1 O 0.7225(2) 0.49171(15) 0.11374(12) 0.0352(10) Uani 1.0 8 d .
O2 O 0.9166(2) 0.46877(15) 0.11903(12) 0.0385(10) Uani 1.0 8 d .
O3 O 0.7248(3) 0.65243(16) 0.13586(13) 0.0420(11) Uani 1.0 8 d .
O4 O 0.7703(3) 0.67928(16) 0.01469(13) 0.0441(11) Uani 1.0 8 d .
O5 O 0.8347(2) 0.37283(15) 0.17963(12) 0.0366(10) Uani 1.0 8 d .
O6 O 0.7317(2) 0.32272(16) 0.08087(12) 0.0364(10) Uani 1.0 8 d .
N1 N 0.8222(3) 0.50881(17) 0.17628(14) 0.0315(11) Uani 1.0 8 d .
N2 N 0.8189(3) 0.45626(18) 0.05470(16) 0.0362(12) Uani 1.0 8 d .
N3 N 0.6598(3) 0.64175(19) 0.05592(14) 0.0379(13) Uani 1.0 8 d .
N4 N 0.8334(3) 0.70061(18) 0.09448(14) 0.0378(13) Uani 1.0 8 d .
N5 N 0.6979(3) 0.36948(17) 0.15889(14) 0.0306(11) Uani 1.0 8 d .
N6 N 0.8673(3) 0.33131(17) 0.09875(15) 0.0327(11) Uani 1.0 8 d .
C1 C 0.6835(3) 0.5055(2) 0.14454(18) 0.0342(14) Uani 1.0 8 d .
C2 C 0.7027(3) 0.5191(2) 0.18632(18) 0.0326(13) Uani 1.0 8 d .
C3 C 0.6524(3) 0.5333(3) 0.21778(18) 0.0350(14) Uani 1.0 8 d .
C4 C 0.6676(4) 0.5474(3) 0.26114(19) 0.0418(15) Uani 1.0 8 d .
C5 C 0.6184(4) 0.5624(3) 0.2891(2) 0.0446(16) Uani 1.0 8 d .
C6 C 0.5526(4) 0.5618(3) 0.2766(2) 0.0449(16) Uani 1.0 8 d .
C7 C 0.5360(4) 0.5475(3) 0.2356(2) 0.0437(16) Uani 1.0 8 d .
C8 C 0.5851(3) 0.5333(3) 0.2059(2) 0.0394(15) Uani 1.0 8 d .
C9 C 0.5677(3) 0.5200(3) 0.16403(19) 0.0392(15) Uani 1.0 8 d .
C10 C 0.6144(3) 0.5068(2) 0.13375(19) 0.0344(14) Uani 1.0 8 d .
C11 C 0.7708(3) 0.5210(2) 0.19837(19) 0.0341(14) Uani 1.0 8 d .
C12 C 0.9577(4) 0.4560(3) 0.08798(19) 0.0380(14) Uani 1.0 8 d .
C13 C 0.9395(3) 0.4464(2) 0.04505(17) 0.0327(14) Uani 1.0 8 d .
C14 C 0.9915(4) 0.4357(3) 0.01419(19) 0.0383(15) Uani 1.0 8 d .
C15 C 0.9792(4) 0.4313(3) -0.03070(18) 0.0390(15) Uani 1.0 8 d .
C16 C 1.0304(4) 0.4209(3) -0.0585(3) 0.0482(17) Uani 1.0 8 d .
C17 C 1.0960(4) 0.4153(3) -0.0450(2) 0.0464(17) Uani 1.0 8 d .
C18 C 1.1094(4) 0.4202(3) -0.0020(3) 0.0444(16) Uani 1.0 8 d .
C19 C 1.0585(4) 0.4314(3) 0.02790(19) 0.0395(15) Uani 1.0 8 d .
C20 C 1.0736(4) 0.4395(3) 0.0716(2) 0.0436(16) Uani 1.0 8 d .
C21 C 1.0261(3) 0.4519(3) 0.09979(19) 0.0410(15) Uani 1.0 8 d .
C22 C 0.8718(3) 0.4454(2) 0.03247(19) 0.0334(14) Uani 1.0 8 d .
C23 C 0.6657(4) 0.6557(2) 0.14966(18) 0.0349(14) Uani 1.0 8 d .
C24 C 0.6061(4) 0.6515(3) 0.12606(18) 0.0366(15) Uani 1.0 8 d .
C25 C 0.5436(4) 0.6624(3) 0.14578(19) 0.0378(15) Uani 1.0 8 d .
C26 C 0.4833(4) 0.6628(4) 0.1228(3) 0.063(3) Uani 1.0 8 d .
C27 C 0.4241(4) 0.6774(4) 0.1410(3) 0.083(3) Uani 1.0 8 d .
C28 C 0.4230(5) 0.6915(4) 0.1841(3) 0.076(3) Uani 1.0 8 d .
C29 C 0.4798(4) 0.6908(3) 0.2072(2) 0.0490(17) Uani 1.0 8 d .
C30 C 0.5402(4) 0.6759(3) 0.18900(19) 0.0380(15) Uani 1.0 8 d .
C31 C 0.5994(4) 0.6761(3) 0.21327(18) 0.0418(16) Uani 1.0 8 d .
C32 C 0.6587(4) 0.6656(3) 0.1952(2) 0.0425(16) Uani 1.0 8 d .
C33 C 0.6105(4) 0.6380(3) 0.08050(19) 0.0410(16) Uani 1.0 8 d .
C34 C 0.8213(4) 0.7035(3) -0.00102(19) 0.0404(16) Uani 1.0 8 d .
C35 C 0.8745(4) 0.7252(3) 0.02261(18) 0.0384(15) Uani 1.0 8 d .
C36 C 0.9265(4) 0.7539(3) 0.00101(18) 0.0407(16) Uani 1.0 8 d .
C37 C 0.9810(3) 0.7784(3) 0.0220(2) 0.0450(16) Uani 1.0 8 d .
C38 C 1.0247(4) 0.8083(4) 0.0010(2) 0.059(2) Uani 1.0 8 d .
C39 C 1.0199(4) 0.8158(4) -0.0438(2) 0.058(2) Uani 1.0 8 d .
C40 C 0.9712(4) 0.7911(3) -0.0653(2) 0.0546(19) Uani 1.0 8 d .
C41 C 0.9238(4) 0.7603(3) -0.04440(19) 0.0439(16) Uani 1.0 8 d .
C42 C 0.8707(4) 0.7353(3) -0.0668(2) 0.0499(18) Uani 1.0 8 d .
C43 C 0.8217(4) 0.7072(3) -0.04679(19) 0.0479(17) Uani 1.0 8 d .
C44 C 0.8759(4) 0.7227(3) 0.06875(18) 0.0377(15) Uani 1.0 8 d .
C45 C 0.8871(3) 0.5203(2) 0.19517(18) 0.0329(13) Uani 1.0 8 d .
C46 C 0.9112(3) 0.5755(2) 0.18480(17) 0.0315(13) Uani 1.0 8 d .
C47 C 0.8715(3) 0.6138(2) 0.16507(16) 0.0318(13) Uani 1.0 8 d .
C48 C 0.8943(4) 0.6656(2) 0.15835(17) 0.0352(15) Uani 1.0 8 d .
C49 C 0.9577(4) 0.6782(3) 0.17029(18) 0.0409(16) Uani 1.0 8 d .
C50 C 0.9985(4) 0.6408(3) 0.1899(2) 0.0465(16) Uani 1.0 8 d .
C51 C 0.9757(3) 0.5897(3) 0.19630(19) 0.0388(15) Uani 1.0 8 d .
C52 C 0.8482(3) 0.7073(2) 0.14038(17) 0.0327(13) Uani 1.0 8 d .
C53 C 0.7551(3) 0.4484(3) 0.03188(19) 0.0378(14) Uani 1.0 8 d .
C54 C 0.7357(3) 0.4951(3) 0.00472(18) 0.0376(15) Uani 1.0 8 d .
C55 C 0.7055(3) 0.5402(3) 0.02121(19) 0.0374(14) Uani 1.0 8 d .
C56 C 0.6881(4) 0.5822(3) -0.00526(19) 0.0390(15) Uani 1.0 8 d .
C57 C 0.7018(4) 0.5791(3) -0.04881(19) 0.0507(19) Uani 1.0 8 d .
C58 C 0.7315(4) 0.5338(3) -0.0658(2) 0.057(2) Uani 1.0 8 d .
C59 C 0.7479(4) 0.4925(3) -0.0399(2) 0.0493(18) Uani 1.0 8 d .
C60 C 0.6486(4) 0.6285(3) 0.01081(18) 0.0418(16) Uani 1.0 8 d .
C61 C 0.8130(3) 0.3886(3) 0.21626(19) 0.0362(14) Uani 1.0 8 d .
C62 C 0.7466(3) 0.3956(3) 0.22786(17) 0.0346(14) Uani 1.0 8 d .
C63 C 0.7286(3) 0.4124(2) 0.27086(18) 0.0341(14) Uani 1.0 8 d .
C64 C 0.6635(4) 0.4169(3) 0.28616(19) 0.0431(16) Uani 1.0 8 d .
C65 C 0.6485(4) 0.4323(3) 0.32629(18) 0.0471(17) Uani 1.0 8 d .
C66 C 0.6999(4) 0.4446(3) 0.3553(2) 0.0550(19) Uani 1.0 8 d .
C67 C 0.7635(4) 0.4402(3) 0.3420(2) 0.0505(18) Uani 1.0 8 d .
C68 C 0.7800(4) 0.4245(3) 0.30041(19) 0.0414(15) Uani 1.0 8 d .
C69 C 0.8464(4) 0.4181(3) 0.2874(2) 0.0464(17) Uani 1.0 8 d .
C70 C 0.8638(4) 0.4010(3) 0.24766(19) 0.0409(15) Uani 1.0 8 d .
C71 C 0.6941(3) 0.3887(2) 0.19734(17) 0.0326(13) Uani 1.0 8 d .
C72 C 0.7522(3) 0.3184(3) 0.04080(18) 0.0335(14) Uani 1.0 8 d .
C73 C 0.8185(3) 0.3205(3) 0.02780(17) 0.0299(13) Uani 1.0 8 d .
C74 C 0.8340(3) 0.3179(3) -0.01726(19) 0.0376(15) Uani 1.0 8 d .
C75 C 0.8988(4) 0.3192(3) -0.03415(19) 0.0380(15) Uani 1.0 8 d .
C76 C 0.9103(4) 0.3155(3) -0.0777(2) 0.0484(17) Uani 1.0 8 d .
C77 C 0.8590(4) 0.3135(3) -0.1063(2) 0.0493(18) Uani 1.0 8 d .
C78 C 0.7941(4) 0.3123(3) -0.0912(2) 0.0504(18) Uani 1.0 8 d .
C79 C 0.7805(3) 0.3143(3) -0.04736(19) 0.0380(15) Uani 1.0 8 d .
C80 C 0.7148(4) 0.3108(3) -0.03201(19) 0.0416(15) Uani 1.0 8 d .
C81 C 0.7006(3) 0.3126(3) 0.00997(18) 0.0375(14) Uani 1.0 8 d .
C82 C 0.8717(3) 0.3220(3) 0.05911(19) 0.0361(14) Uani 1.0 8 d .
C83 C 0.6323(3) 0.3673(3) 0.13619(17) 0.0348(14) Uani 1.0 8 d .
C84 C 0.5905(3) 0.3213(2) 0.15037(18) 0.0309(13) Uani 1.0 8 d .
C85 C 0.6025(3) 0.2702(3) 0.13331(16) 0.0312(13) Uani 1.0 8 d .
C86 C 0.5643(3) 0.2278(2) 0.14485(17) 0.0303(13) Uani 1.0 8 d .
C87 C 0.5148(3) 0.2348(3) 0.17485(18) 0.0403(15) Uani 1.0 8 d .
C88 C 0.5032(4) 0.2843(3) 0.19260(19) 0.0425(16) Uani 1.0 8 d .
C89 C 0.5402(4) 0.3277(3) 0.17994(19) 0.0422(16) Uani 1.0 8 d .
C90 C 0.9287(3) 0.3264(3) 0.12360(19) 0.0381(15) Uani 1.0 8 d .
H4 H 0.7122 0.5462 0.2707 0.0501 Uiso 1.0 8 calc R
H5 H 0.6297 0.5732 0.3172 0.0536 Uiso 1.0 8 calc R
H6 H 0.5189 0.5713 0.2964 0.0539 Uiso 1.0 8 calc R
H7 H 0.4908 0.5471 0.2273 0.0524 Uiso 1.0 8 calc R
H9 H 0.5222 0.5201 0.1562 0.0471 Uiso 1.0 8 calc R
H10 H 0.6007 0.4985 0.1055 0.0413 Uiso 1.0 8 calc R
H11 H 0.7793 0.5329 0.2266 0.0409 Uiso 1.0 8 calc R
H15 H 0.9355 0.4355 -0.0414 0.0468 Uiso 1.0 8 calc R
H16 H 1.0208 0.4173 -0.0880 0.0578 Uiso 1.0 8 calc R
H17 H 1.1304 0.4084 -0.0649 0.0557 Uiso 1.0 8 calc R
H18 H 1.1536 0.4159 0.0078 0.0533 Uiso 1.0 8 calc R
H20 H 1.1181 0.4362 0.0810 0.0524 Uiso 1.0 8 calc R
H21 H 1.0382 0.4581 0.1286 0.0492 Uiso 1.0 8 calc R
H22 H 0.8640 0.4355 0.0037 0.0401 Uiso 1.0 8 calc R
H26 H 0.4836 0.6525 0.0936 0.0756 Uiso 1.0 8 calc R
H27 H 0.3846 0.6780 0.1246 0.0995 Uiso 1.0 8 calc R
H28 H 0.3825 0.7015 0.1972 0.0915 Uiso 1.0 8 calc R
H29 H 0.4785 0.7007 0.2365 0.0588 Uiso 1.0 8 calc R
H31 H 0.5974 0.6839 0.2429 0.0502 Uiso 1.0 8 calc R
H32 H 0.6970 0.6645 0.2128 0.0510 Uiso 1.0 8 calc R
H33 H 0.5710 0.6247 0.0679 0.0492 Uiso 1.0 8 calc R
H37 H 0.9865 0.7733 0.0518 0.0540 Uiso 1.0 8 calc R
H38 H 1.0595 0.8249 0.0164 0.0710 Uiso 1.0 8 calc R
H39 H 1.0506 0.8379 -0.0583 0.0698 Uiso 1.0 8 calc R
H40 H 0.9690 0.7947 -0.0954 0.0656 Uiso 1.0 8 calc R
H42 H 0.8693 0.7383 -0.0970 0.0599 Uiso 1.0 8 calc R
H43 H 0.7882 0.6902 -0.0631 0.0575 Uiso 1.0 8 calc R
H44 H 0.9128 0.7393 0.0820 0.0452 Uiso 1.0 8 calc R
H45A H 0.9197 0.4942 0.1845 0.0394 Uiso 1.0 8 calc R
H45B H 0.8841 0.5162 0.2265 0.0394 Uiso 1.0 8 calc R
H47 H 0.8282 0.6045 0.1560 0.0382 Uiso 1.0 8 calc R
H49 H 0.9741 0.7129 0.1651 0.0491 Uiso 1.0 8 calc R
H50 H 1.0419 0.6503 0.1988 0.0558 Uiso 1.0 8 calc R
H51 H 1.0041 0.5640 0.2087 0.0466 Uiso 1.0 8 calc R
H52A H 0.8061 0.7065 0.1565 0.0393 Uiso 1.0 8 calc R
H52B H 0.8684 0.7426 0.1448 0.0393 Uiso 1.0 8 calc R
H53A H 0.7197 0.4418 0.0531 0.0454 Uiso 1.0 8 calc R
H53B H 0.7586 0.4167 0.0135 0.0454 Uiso 1.0 8 calc R
H55 H 0.6967 0.5423 0.0509 0.0449 Uiso 1.0 8 calc R
H57 H 0.6908 0.6079 -0.0670 0.0608 Uiso 1.0 8 calc R
H58 H 0.7404 0.5318 -0.0955 0.0689 Uiso 1.0 8 calc R
H59 H 0.7677 0.4617 -0.0517 0.0592 Uiso 1.0 8 calc R
H60A H 0.6595 0.6599 -0.0068 0.0501 Uiso 1.0 8 calc R
H60B H 0.6010 0.6208 0.0067 0.0501 Uiso 1.0 8 calc R
H64 H 0.6281 0.4086 0.2673 0.0518 Uiso 1.0 8 calc R
H65 H 0.6036 0.4348 0.3350 0.0565 Uiso 1.0 8 calc R
H66 H 0.6900 0.4556 0.3836 0.0660 Uiso 1.0 8 calc R
H67 H 0.7982 0.4480 0.3615 0.0606 Uiso 1.0 8 calc R
H69 H 0.8805 0.4262 0.3072 0.0557 Uiso 1.0 8 calc R
H70 H 0.9092 0.3971 0.2405 0.0491 Uiso 1.0 8 calc R
H71 H 0.6513 0.3995 0.2064 0.0391 Uiso 1.0 8 calc R
H75 H 0.9353 0.3228 -0.0153 0.0456 Uiso 1.0 8 calc R
H76 H 0.9546 0.3144 -0.0879 0.0581 Uiso 1.0 8 calc R
H77 H 0.8676 0.3130 -0.1361 0.0592 Uiso 1.0 8 calc R
H78 H 0.7585 0.3101 -0.1110 0.0605 Uiso 1.0 8 calc R
H80 H 0.6796 0.3070 -0.0519 0.0499 Uiso 1.0 8 calc R
H81 H 0.6559 0.3101 0.0191 0.0450 Uiso 1.0 8 calc R
H82 H 0.9150 0.3151 0.0486 0.0433 Uiso 1.0 8 calc R
H83A H 0.6079 0.4006 0.1416 0.0417 Uiso 1.0 8 calc R
H83B H 0.6401 0.3646 0.1051 0.0417 Uiso 1.0 8 calc R
H85 H 0.6377 0.2654 0.1135 0.0375 Uiso 1.0 8 calc R
H87 H 0.4885 0.2055 0.1834 0.0484 Uiso 1.0 8 calc R
H88 H 0.4697 0.2885 0.2136 0.0511 Uiso 1.0 8 calc R
H89 H 0.5311 0.3616 0.1915 0.0506 Uiso 1.0 8 calc R
H90A H 0.9295 0.3542 0.1459 0.0457 Uiso 1.0 8 calc R
H90B H 0.9670 0.3323 0.1045 0.0457 Uiso 1.0 8 calc R

loop_
_atom_site_aniso_label
_atom_site_aniso_U_11
_atom_site_aniso_U_22
_atom_site_aniso_U_33
_atom_site_aniso_U_12
_atom_site_aniso_U_13
_atom_site_aniso_U_23
Pd1 0.0315(3) 0.0300(3) 0.0330(3) 0.00307(19) 0.00187(19) 0.00087(18)
Pd2 0.0443(3) 0.0316(3) 0.0297(3) 0.0095(2) -0.0006(2) -0.00117(18)
Pd3 0.0298(3) 0.0312(3) 0.0327(3) 0.00101(19) -0.00642(19) -0.00019(18)
O1 0.037(3) 0.036(3) 0.032(3) -0.0004(19) -0.0010(19) -0.0044(18)
O2 0.040(3) 0.039(3) 0.036(3) 0.0016(19) 0.007(2) -0.0018(18)
O3 0.039(3) 0.047(3) 0.039(3) 0.013(2) 0.003(2) -0.001(2)
O4 0.057(4) 0.038(3) 0.037(3) 0.002(3) 0.001(3) -0.0035(19)
O5 0.039(3) 0.038(3) 0.033(3) 0.0083(19) -0.0057(18) -0.0006(18)
O6 0.032(3) 0.041(3) 0.036(3) 0.0004(18) 0.0001(18) 0.0021(18)
N1 0.034(3) 0.028(3) 0.033(3) 0.003(2) 0.000(3) 0.005(2)
N2 0.030(3) 0.030(3) 0.049(3) 0.005(3) 0.001(3) 0.004(3)
N3 0.055(4) 0.036(3) 0.022(3) 0.012(3) -0.001(3) 0.000(2)
N4 0.054(4) 0.034(3) 0.025(3) 0.008(3) 0.001(3) 0.001(2)
N5 0.034(3) 0.032(3) 0.027(3) -0.003(2) -0.012(2) 0.001(2)
N6 0.032(3) 0.034(3) 0.033(3) -0.004(2) -0.007(3) 0.002(2)
C1 0.044(4) 0.025(3) 0.034(4) 0.004(3) -0.002(3) 0.006(3)
C2 0.027(4) 0.033(3) 0.038(4) 0.004(3) 0.007(3) 0.000(3)
C3 0.033(4) 0.034(4) 0.038(4) 0.006(3) 0.008(3) 0.003(3)
C4 0.041(4) 0.047(4) 0.038(4) 0.001(3) 0.003(3) 0.005(3)
C5 0.043(5) 0.050(4) 0.040(4) 0.000(3) 0.011(3) 0.006(3)
C6 0.037(4) 0.051(4) 0.047(4) 0.005(3) 0.015(3) 0.002(3)
C7 0.035(4) 0.043(4) 0.052(4) 0.005(3) 0.009(3) 0.004(3)
C8 0.033(4) 0.035(4) 0.050(4) 0.003(3) 0.007(3) 0.004(3)
C9 0.029(4) 0.041(4) 0.048(4) -0.003(3) 0.002(3) 0.004(3)
C10 0.038(4) 0.028(3) 0.037(4) 0.000(3) -0.005(3) 0.002(3)
C11 0.042(4) 0.026(3) 0.034(4) 0.002(3) 0.010(3) 0.002(3)
C12 0.043(4) 0.032(4) 0.039(4) -0.001(3) 0.008(3) 0.004(3)
C13 0.034(4) 0.030(3) 0.034(4) 0.009(3) 0.011(3) -0.001(3)
C14 0.046(4) 0.032(4) 0.037(4) 0.009(3) 0.010(3) 0.004(3)
C15 0.043(4) 0.034(4) 0.039(4) 0.001(3) 0.016(3) -0.003(3)
C16 0.063(5) 0.032(4) 0.050(4) -0.004(4) 0.012(4) -0.001(3)
C17 0.056(5) 0.034(4) 0.049(4) 0.005(3) 0.014(4) 0.000(3)
C18 0.034(4) 0.034(4) 0.066(5) 0.008(3) 0.012(4) 0.003(3)
C19 0.038(4) 0.036(4) 0.045(4) 0.008(3) 0.012(3) 0.004(3)
C20 0.040(4) 0.045(4) 0.046(4) 0.011(3) 0.003(3) 0.006(3)
C21 0.033(4) 0.051(4) 0.040(4) 0.010(3) -0.003(3) 0.007(3)
C22 0.035(4) 0.024(3) 0.041(4) 0.002(3) 0.002(3) 0.001(3)
C23 0.046(5) 0.029(3) 0.030(4) 0.002(3) -0.006(3) 0.006(3)
C24 0.051(5) 0.029(3) 0.029(3) 0.003(3) -0.005(3) -0.000(3)
C25 0.040(4) 0.036(4) 0.037(4) -0.003(3) -0.001(3) 0.010(3)
C26 0.041(5) 0.106(7) 0.042(4) -0.009(5) 0.004(4) 0.015(4)
C27 0.038(5) 0.162(10) 0.049(5) -0.011(6) 0.001(4) 0.039(6)
C28 0.049(6) 0.114(8) 0.066(6) 0.010(5) 0.025(5) 0.027(5)
C29 0.050(5) 0.051(4) 0.046(4) 0.002(4) 0.009(4) 0.012(3)
C30 0.048(5) 0.032(4) 0.033(4) -0.006(3) 0.004(3) 0.010(3)
C31 0.050(5) 0.048(4) 0.027(3) 0.009(3) 0.005(3) -0.004(3)
C32 0.056(5) 0.035(4) 0.036(4) 0.001(3) -0.006(4) -0.003(3)
C33 0.053(5) 0.032(4) 0.038(4) 0.001(3) -0.016(4) -0.001(3)
C34 0.051(5) 0.037(4) 0.033(4) 0.008(3) -0.004(3) -0.002(3)
C35 0.043(4) 0.038(4) 0.034(4) 0.013(3) 0.004(3) -0.006(3)
C36 0.043(4) 0.053(4) 0.026(3) 0.021(4) 0.006(3) 0.001(3)
C37 0.030(4) 0.070(5) 0.035(4) 0.010(4) 0.010(3) -0.002(3)
C38 0.038(5) 0.098(6) 0.041(4) 0.009(4) 0.009(4) -0.008(4)
C39 0.034(5) 0.105(7) 0.035(4) -0.001(4) 0.014(3) -0.001(4)
C40 0.043(5) 0.090(6) 0.031(4) 0.009(4) 0.009(4) 0.008(4)
C41 0.037(4) 0.060(5) 0.035(4) 0.014(4) 0.005(3) 0.004(3)
C42 0.056(5) 0.068(5) 0.026(4) 0.013(4) 0.002(4) 0.000(3)
C43 0.060(5) 0.056(5) 0.028(4) 0.007(4) 0.006(4) -0.004(3)
C44 0.049(5) 0.027(3) 0.036(4) 0.010(3) -0.002(3) -0.002(3)
C45 0.031(4) 0.032(3) 0.035(4) -0.001(3) -0.001(3) 0.004(3)
C46 0.041(4) 0.028(3) 0.026(3) 0.006(3) 0.005(3) 0.000(3)
C47 0.031(4) 0.036(3) 0.028(3) -0.004(3) 0.003(3) -0.002(3)
C48 0.058(5) 0.030(3) 0.018(3) 0.002(3) -0.003(3) -0.001(3)
C49 0.049(5) 0.033(4) 0.041(4) -0.009(3) -0.006(3) 0.006(3)
C50 0.037(4) 0.048(4) 0.055(4) -0.003(3) -0.007(4) -0.002(4)
C51 0.038(4) 0.032(4) 0.046(4) 0.005(3) -0.005(3) 0.010(3)
C52 0.042(4) 0.025(3) 0.031(3) 0.010(3) -0.003(3) -0.001(3)
C53 0.043(4) 0.025(3) 0.045(4) 0.001(3) -0.002(3) 0.000(3)
C54 0.038(4) 0.045(4) 0.030(3) 0.005(3) -0.003(3) -0.004(3)
C55 0.045(4) 0.028(3) 0.039(4) 0.003(3) -0.001(3) -0.006(3)
C56 0.042(4) 0.040(4) 0.035(4) 0.009(3) -0.007(3) -0.004(3)
C57 0.075(6) 0.049(4) 0.029(4) 0.026(4) -0.008(4) -0.006(3)
C58 0.094(7) 0.057(5) 0.022(3) 0.027(4) -0.002(4) -0.003(3)
C59 0.061(5) 0.047(4) 0.040(4) 0.016(4) -0.004(4) -0.016(3)
C60 0.057(5) 0.034(4) 0.034(4) 0.020(3) -0.006(3) -0.005(3)
C61 0.035(4) 0.029(3) 0.045(4) -0.002(3) -0.011(3) 0.003(3)
C62 0.040(4) 0.039(4) 0.025(3) -0.001(3) -0.012(3) 0.001(3)
C63 0.041(4) 0.025(3) 0.037(4) -0.003(3) -0.007(3) -0.003(3)
C64 0.049(5) 0.044(4) 0.035(4) -0.010(3) -0.006(3) -0.001(3)
C65 0.057(5) 0.055(5) 0.030(4) -0.014(4) 0.000(3) -0.004(3)
C66 0.061(6) 0.069(5) 0.035(4) -0.019(4) -0.005(4) -0.005(4)
C67 0.061(5) 0.062(5) 0.029(4) -0.018(4) -0.012(4) -0.003(3)
C68 0.045(5) 0.042(4) 0.037(4) -0.012(3) -0.009(3) 0.005(3)
C69 0.048(5) 0.053(4) 0.038(4) -0.013(4) -0.021(4) 0.002(3)
C70 0.038(4) 0.039(4) 0.046(4) -0.002(3) -0.019(3) 0.001(3)
C71 0.034(4) 0.030(3) 0.034(4) -0.001(3) -0.006(3) -0.003(3)
C72 0.037(4) 0.028(3) 0.036(4) 0.001(3) 0.000(3) -0.000(3)
C73 0.028(4) 0.034(3) 0.028(3) 0.001(3) -0.002(3) -0.001(3)
C74 0.037(4) 0.030(3) 0.045(4) 0.001(3) -0.002(3) 0.007(3)
C75 0.040(4) 0.035(4) 0.039(4) -0.008(3) -0.001(3) 0.004(3)
C76 0.044(5) 0.052(4) 0.049(4) -0.006(4) 0.007(4) 0.007(4)
C77 0.063(6) 0.051(4) 0.034(4) -0.006(4) 0.004(4) 0.006(3)
C78 0.055(5) 0.059(5) 0.037(4) 0.001(4) -0.010(4) 0.002(4)
C79 0.038(4) 0.038(4) 0.038(4) -0.001(3) 0.001(3) 0.006(3)
C80 0.040(4) 0.047(4) 0.037(4) 0.000(3) -0.011(3) -0.001(3)
C81 0.028(4) 0.047(4) 0.037(4) 0.000(3) -0.006(3) -0.003(3)
C82 0.026(4) 0.035(4) 0.048(4) 0.000(3) -0.004(3) 0.008(3)
C83 0.039(4) 0.036(3) 0.030(3) 0.006(3) -0.010(3) -0.002(3)
C84 0.029(4) 0.027(3) 0.037(4) 0.005(3) -0.005(3) -0.004(3)
C85 0.021(3) 0.048(4) 0.024(3) 0.004(3) -0.004(3) -0.002(3)
C86 0.033(4) 0.031(3) 0.027(3) 0.001(3) -0.002(3) -0.001(3)
C87 0.029(4) 0.052(4) 0.040(4) 0.004(3) 0.011(3) 0.002(3)
C88 0.039(4) 0.052(4) 0.037(4) 0.003(3) 0.013(3) -0.002(3)
C89 0.030(4) 0.057(4) 0.040(4) 0.008(3) -0.001(3) -0.012(3)
C90 0.027(4) 0.045(4) 0.043(4) 0.001(3) -0.005(3) -0.009(3)

loop_
_atom_type_symbol
_atom_type_description
_atom_type_scat_dispersion_real
_atom_type_scat_dispersion_imag
_atom_type_scat_source
C C 0.0033 0.0016
;
International Tables for Crystallography
(1992, Vol. C, Tables 4.2.6.8 and 6.1.1.4)
;
H H 0.0000 0.0000
;
International Tables for Crystallography
(1992, Vol. C, Table 6.1.1.4)
;
N N 0.0061 0.0033
;
International Tables for Crystallography
(1992, Vol. C, Tables 4.2.6.8 and 6.1.1.4)
;
O O 0.0106 0.0060
;
International Tables for Crystallography
(1992, Vol. C, Tables 4.2.6.8 and 6.1.1.4)
;
Pd Pd -0.9988 1.0072
;
International Tables for Crystallography
(1992, Vol. C, Tables 4.2.6.8 and 6.1.1.4)
;

loop_
_geom_angle_atom_site_label_1
_geom_angle_atom_site_label_2
_geom_angle_atom_site_label_3
_geom_angle
_geom_angle_publ_flag
_geom_angle_site_symmetry_1
_geom_angle_site_symmetry_3
O1 Pd1 O2 177.63(16) yes . .
O1 Pd1 N1 90.02(18) yes . .
O1 Pd1 N2 89.98(18) yes . .
O2 Pd1 N1 89.19(18) yes . .
O2 Pd1 N2 90.88(18) yes . .
N1 Pd1 N2 178.42(18) yes . .
O3 Pd2 O4 177.06(17) yes . .
O3 Pd2 N3 90.45(18) yes . .
O3 Pd2 N4 89.87(18) yes . .
O4 Pd2 N3 87.62(19) yes . .
O4 Pd2 N4 92.26(19) yes . .
N3 Pd2 N4 174.7(2) yes . .
O5 Pd3 O6 177.97(17) yes . .
O5 Pd3 N5 91.11(18) yes . .
O5 Pd3 N6 89.91(18) yes . .
O6 Pd3 N5 89.66(18) yes . .
O6 Pd3 N6 89.39(18) yes . .
N5 Pd3 N6 177.23(18) yes . .
Pd1 O1 C1 128.1(4) yes . .
Pd1 O2 C12 128.2(4) yes . .
Pd2 O3 C23 122.4(4) yes . .
Pd2 O4 C34 127.9(4) yes . .
Pd3 O5 C61 127.9(4) yes . .
Pd3 O6 C72 127.2(4) yes . .
Pd1 N1 C11 125.0(4) yes . .
Pd1 N1 C45 117.6(4) yes . .
C11 N1 C45 117.2(5) yes . .
Pd1 N2 C22 124.2(4) yes . .
Pd1 N2 C53 120.7(4) yes . .
C22 N2 C53 115.1(5) yes . .
Pd2 N3 C33 123.2(4) yes . .
Pd2 N3 C60 120.1(4) yes . .
C33 N3 C60 116.6(6) yes . .
Pd2 N4 C44 123.7(4) yes . .
Pd2 N4 C52 121.0(4) yes . .
C44 N4 C52 114.8(5) yes . .
Pd3 N5 C71 124.5(4) yes . .
Pd3 N5 C83 121.9(4) yes . .
C71 N5 C83 113.5(5) yes . .
Pd3 N6 C82 125.1(5) yes . .
Pd3 N6 C90 118.5(4) yes . .
C82 N6 C90 116.4(5) yes . .
O1 C1 C2 126.3(6) yes . .
O1 C1 C10 115.0(5) yes . .
C2 C1 C10 118.7(6) yes . .
C1 C2 C3 119.8(6) yes . .
C1 C2 C11 121.3(6) yes . .
C3 C2 C11 118.9(5) yes . .
C2 C3 C4 123.4(6) yes . .
C2 C3 C8 119.5(6) yes . .
C4 C3 C8 117.1(6) yes . .
C3 C4 C5 121.0(6) yes . .
C4 C5 C6 120.6(6) yes . .
C5 C6 C7 120.0(6) yes . .
C6 C7 C8 120.9(6) yes . .
C3 C8 C7 120.2(6) yes . .
C3 C8 C9 119.4(6) yes . .
C7 C8 C9 120.4(6) yes . .
C8 C9 C10 122.1(6) yes . .
C1 C10 C9 120.5(6) yes . .
N1 C11 C2 128.9(6) yes . .
O2 C12 C13 125.4(6) yes . .
O2 C12 C21 115.7(6) yes . .
C13 C12 C21 118.9(6) yes . .
C12 C13 C14 118.4(6) yes . .
C12 C13 C22 121.1(6) yes . .
C14 C13 C22 120.4(5) yes . .
C13 C14 C15 122.9(6) yes . .
C13 C14 C19 120.0(6) yes . .
C15 C14 C19 117.0(6) yes . .
C14 C15 C16 120.4(6) yes . .
C15 C16 C17 122.7(7) yes . .
C16 C17 C18 118.3(7) yes . .
C17 C18 C19 121.3(7) yes . .
C14 C19 C18 120.3(6) yes . .
C14 C19 C20 119.1(6) yes . .
C18 C19 C20 120.6(6) yes . .
C19 C20 C21 121.0(6) yes . .
C12 C21 C20 122.4(6) yes . .
N2 C22 C13 129.4(6) yes . .
O3 C23 C24 127.9(6) yes . .
O3 C23 C32 115.9(6) yes . .
C24 C23 C32 116.2(6) yes . .
C23 C24 C25 120.6(6) yes . .
C23 C24 C33 118.3(6) yes . .
C25 C24 C33 121.1(6) yes . .
C24 C25 C26 122.7(6) yes . .
C24 C25 C30 120.5(6) yes . .
C26 C25 C30 116.7(6) yes . .
C25 C26 C27 122.5(7) yes . .
C26 C27 C28 119.0(8) yes . .
C27 C28 C29 120.1(8) yes . .
C28 C29 C30 121.4(7) yes . .
C25 C30 C29 120.3(6) yes . .
C25 C30 C31 118.6(6) yes . .
C29 C30 C31 121.0(6) yes . .
C30 C31 C32 121.5(6) yes . .
C23 C32 C31 122.1(7) yes . .
N3 C33 C24 128.4(7) yes . .
O4 C34 C35 126.0(6) yes . .
O4 C34 C43 114.5(6) yes . .
C35 C34 C43 119.5(6) yes . .
C34 C35 C36 120.1(6) yes . .
C34 C35 C44 121.4(6) yes . .
C36 C35 C44 118.4(6) yes . .
C35 C36 C37 124.4(6) yes . .
C35 C36 C41 119.7(6) yes . .
C37 C36 C41 115.9(6) yes . .
C36 C37 C38 122.1(6) yes . .
C37 C38 C39 121.1(7) yes . .
C38 C39 C40 118.9(7) yes . .
C39 C40 C41 121.6(6) yes . .
C36 C41 C40 120.2(6) yes . .
C36 C41 C42 117.7(6) yes . .
C40 C41 C42 122.0(6) yes . .
C41 C42 C43 123.2(6) yes . .
C34 C43 C42 119.6(6) yes . .
N4 C44 C35 128.6(6) yes . .
N1 C45 C46 112.5(5) yes . .
C45 C46 C47 123.2(6) yes . .
C45 C46 C51 118.8(5) yes . .
C47 C46 C51 118.0(5) yes . .
C46 C47 C48 121.6(6) yes . .
C47 C48 C49 118.8(6) yes . .
C47 C48 C52 120.2(6) yes . .
C49 C48 C52 120.9(5) yes . .
C48 C49 C50 120.9(6) yes . .
C49 C50 C51 119.9(6) yes . .
C46 C51 C50 120.9(6) yes . .
N4 C52 C48 113.9(5) yes . .
N2 C53 C54 113.1(5) yes . .
C53 C54 C55 123.0(6) yes . .
C53 C54 C59 118.3(6) yes . .
C55 C54 C59 118.7(6) yes . .
C54 C55 C56 120.9(6) yes . .
C55 C56 C57 119.3(6) yes . .
C55 C56 C60 121.9(6) yes . .
C57 C56 C60 118.5(6) yes . .
C56 C57 C58 120.3(6) yes . .
C57 C58 C59 120.3(6) yes . .
C54 C59 C58 120.6(7) yes . .
N3 C60 C56 114.7(5) yes . .
O5 C61 C62 126.5(6) yes . .
O5 C61 C70 115.3(6) yes . .
C62 C61 C70 118.2(6) yes . .
C61 C62 C63 121.0(6) yes . .
C61 C62 C71 121.2(5) yes . .
C63 C62 C71 117.7(6) yes . .
C62 C63 C64 124.9(6) yes . .
C62 C63 C68 118.7(6) yes . .
C64 C63 C68 116.3(6) yes . .
C63 C64 C65 123.4(7) yes . .
C64 C65 C66 119.9(7) yes . .
C65 C66 C67 118.6(6) yes . .
C66 C67 C68 122.2(7) yes . .
C63 C68 C67 119.5(6) yes . .
C63 C68 C69 118.7(6) yes . .
C67 C68 C69 121.7(6) yes . .
C68 C69 C70 123.1(7) yes . .
C61 C70 C69 120.2(6) yes . .
N5 C71 C62 128.1(6) yes . .
O6 C72 C73 124.8(6) yes . .
O6 C72 C81 114.9(6) yes . .
C73 C72 C81 120.3(6) yes . .
C72 C73 C74 119.2(6) yes . .
C72 C73 C82 120.7(5) yes . .
C74 C73 C82 120.0(6) yes . .
C73 C74 C75 124.4(6) yes . .
C73 C74 C79 118.7(6) yes . .
C75 C74 C79 116.9(6) yes . .
C74 C75 C76 121.5(6) yes . .
C75 C76 C77 121.2(7) yes . .
C76 C77 C78 119.4(6) yes . .
C77 C78 C79 120.9(7) yes . .
C74 C79 C78 120.0(6) yes . .
C74 C79 C80 119.1(6) yes . .
C78 C79 C80 120.9(6) yes . .
C79 C80 C81 122.0(6) yes . .
C72 C81 C80 120.5(6) yes . .
N6 C82 C73 127.9(6) yes . .
N5 C83 C84 112.5(5) yes . .
C83 C84 C85 119.8(5) yes . .
C83 C84 C89 121.4(5) yes . .
C85 C84 C89 118.9(6) yes . .
C84 C85 C86 121.1(5) yes . .
C85 C86 C87 119.1(6) yes . .
C85 C86 C90 122.2(5) yes . 4_655
C87 C86 C90 118.5(5) yes . 4_655
C86 C87 C88 120.6(6) yes . .
C87 C88 C89 120.5(6) yes . .
C84 C89 C88 119.8(6) yes . .
N6 C90 C86 112.6(5) yes . 4_655
C3 C4 H4 119.494 no . .
C5 C4 H4 119.501 no . .
C4 C5 H5 119.705 no . .
C6 C5 H5 119.691 no . .
C5 C6 H6 120.004 no . .
C7 C6 H6 119.991 no . .
C6 C7 H7 119.528 no . .
C8 C7 H7 119.545 no . .
C8 C9 H9 118.941 no . .
C10 C9 H9 118.920 no . .
C1 C10 H10 119.738 no . .
C9 C10 H10 119.742 no . .
N1 C11 H11 115.562 no . .
C2 C11 H11 115.549 no . .
C14 C15 H15 119.812 no . .
C16 C15 H15 119.806 no . .
C15 C16 H16 118.677 no . .
C17 C16 H16 118.672 no . .
C16 C17 H17 120.878 no . .
C18 C17 H17 120.862 no . .
C17 C18 H18 119.364 no . .
C19 C18 H18 119.359 no . .
C19 C20 H20 119.505 no . .
C21 C20 H20 119.499 no . .
C12 C21 H21 118.793 no . .
C20 C21 H21 118.785 no . .
N2 C22 H22 115.283 no . .
C13 C22 H22 115.305 no . .
C25 C26 H26 118.739 no . .
C27 C26 H26 118.733 no . .
C26 C27 H27 120.530 no . .
C28 C27 H27 120.505 no . .
C27 C28 H28 119.968 no . .
C29 C28 H28 119.955 no . .
C28 C29 H29 119.295 no . .
C30 C29 H29 119.281 no . .
C30 C31 H31 119.273 no . .
C32 C31 H31 119.271 no . .
C23 C32 H32 118.945 no . .
C31 C32 H32 118.955 no . .
N3 C33 H33 115.799 no . .
C24 C33 H33 115.770 no . .
C36 C37 H37 118.947 no . .
C38 C37 H37 118.937 no . .
C37 C38 H38 119.446 no . .
C39 C38 H38 119.448 no . .
C38 C39 H39 120.542 no . .
C40 C39 H39 120.544 no . .
C39 C40 H40 119.225 no . .
C41 C40 H40 119.201 no . .
C41 C42 H42 118.433 no . .
C43 C42 H42 118.412 no . .
C34 C43 H43 120.186 no . .
C42 C43 H43 120.167 no . .
N4 C44 H44 115.697 no . .
C35 C44 H44 115.686 no . .
N1 C45 H45A 109.087 no . .
N1 C45 H45B 109.086 no . .
C46 C45 H45A 109.104 no . .
C46 C45 H45B 109.106 no . .
H45A C45 H45B 107.829 no . .
C46 C47 H47 119.188 no . .
C48 C47 H47 119.224 no . .
C48 C49 H49 119.564 no . .
C50 C49 H49 119.552 no . .
C49 C50 H50 120.077 no . .
C51 C50 H50 120.072 no . .
C46 C51 H51 119.562 no . .
C50 C51 H51 119.569 no . .
N4 C52 H52A 108.766 no . .
N4 C52 H52B 108.772 no . .
C48 C52 H52A 108.777 no . .
C48 C52 H52B 108.762 no . .
H52A C52 H52B 107.664 no . .
N2 C53 H53A 108.953 no . .
N2 C53 H53B 108.955 no . .
C54 C53 H53A 108.956 no . .
C54 C53 H53B 108.953 no . .
H53A C53 H53B 107.778 no . .
C54 C55 H55 119.557 no . .
C56 C55 H55 119.546 no . .
C56 C57 H57 119.882 no . .
C58 C57 H57 119.866 no . .
C57 C58 H58 119.849 no . .
C59 C58 H58 119.858 no . .
C54 C59 H59 119.708 no . .
C58 C59 H59 119.729 no . .
N3 C60 H60A 108.594 no . .
N3 C60 H60B 108.593 no . .
C56 C60 H60A 108.596 no . .
C56 C60 H60B 108.602 no . .
H60A C60 H60B 107.555 no . .
C63 C64 H64 118.304 no . .
C65 C64 H64 118.318 no . .
C64 C65 H65 120.053 no . .
C66 C65 H65 120.047 no . .
C65 C66 H66 120.672 no . .
C67 C66 H66 120.684 no . .
C66 C67 H67 118.885 no . .
C68 C67 H67 118.876 no . .
C68 C69 H69 118.464 no . .
C70 C69 H69 118.467 no . .
C61 C70 H70 119.890 no . .
C69 C70 H70 119.901 no . .
N5 C71 H71 115.940 no . .
C62 C71 H71 115.964 no . .
C74 C75 H75 119.242 no . .
C76 C75 H75 119.222 no . .
C75 C76 H76 119.404 no . .
C77 C76 H76 119.398 no . .
C76 C77 H77 120.288 no . .
C78 C77 H77 120.287 no . .
C77 C78 H78 119.547 no . .
C79 C78 H78 119.552 no . .
C79 C80 H80 118.999 no . .
C81 C80 H80 118.991 no . .
C72 C81 H81 119.726 no . .
C80 C81 H81 119.738 no . .
N6 C82 H82 116.073 no . .
C73 C82 H82 116.073 no . .
N5 C83 H83A 109.101 no . .
N5 C83 H83B 109.107 no . .
C84 C83 H83A 109.097 no . .
C84 C83 H83B 109.111 no . .
H83A C83 H83B 107.847 no . .
C84 C85 H85 119.447 no . .
C86 C85 H85 119.453 no . .
C86 C87 H87 119.693 no . .
C88 C87 H87 119.696 no . .
C87 C88 H88 119.762 no . .
C89 C88 H88 119.780 no . .
C84 C89 H89 120.112 no . .
C88 C89 H89 120.091 no . .
N6 C90 H90A 109.068 no . .
N6 C90 H90B 109.057 no . .
C86 C90 H90A 109.071 no 4_655 .
C86 C90 H90B 109.089 no 4_655 .
H90A C90 H90B 107.822 no . .

loop_
_geom_bond_atom_site_label_1
_geom_bond_atom_site_label_2
_geom_bond_distance
_geom_bond_publ_flag
_geom_bond_site_symmetry_2
Pd1 O1 1.994(4) yes .
Pd1 O2 1.974(5) yes .
Pd1 N1 2.026(5) yes .
Pd1 N2 2.011(5) yes .
Pd2 O3 2.001(5) yes .
Pd2 O4 1.967(5) yes .
Pd2 N3 2.002(6) yes .
Pd2 N4 1.999(6) yes .
Pd3 O5 1.973(4) yes .
Pd3 O6 1.967(4) yes .
Pd3 N5 2.005(5) yes .
Pd3 N6 2.020(5) yes .
O1 C1 1.295(7) yes .
O2 C12 1.319(8) yes .
O3 C23 1.272(8) yes .
O4 C34 1.295(8) yes .
O5 C61 1.292(7) yes .
O6 C72 1.327(7) yes .
N1 C11 1.285(8) yes .
N1 C45 1.467(8) yes .
N2 C22 1.304(8) yes .
N2 C53 1.488(8) yes .
N3 C33 1.263(9) yes .
N3 C60 1.471(8) yes .
N4 C44 1.303(8) yes .
N4 C52 1.479(7) yes .
N5 C71 1.302(7) yes .
N5 C83 1.506(8) yes .
N6 C82 1.268(8) yes .
N6 C90 1.470(8) yes .
C1 C2 1.408(8) yes .
C1 C10 1.437(9) yes .
C2 C3 1.460(9) yes .
C2 C11 1.428(9) yes .
C3 C4 1.438(9) yes .
C3 C8 1.410(9) yes .
C4 C5 1.378(9) yes .
C5 C6 1.386(10) yes .
C6 C7 1.376(9) yes .
C7 C8 1.408(9) yes .
C8 C9 1.399(9) yes .
C9 C10 1.379(9) yes .
C12 C13 1.417(8) yes .
C12 C21 1.434(9) yes .
C13 C14 1.454(9) yes .
C13 C22 1.423(9) yes .
C14 C15 1.433(9) yes .
C14 C19 1.424(9) yes .
C15 C16 1.377(10) yes .
C16 C17 1.398(11) yes .
C17 C18 1.379(10) yes .
C18 C19 1.422(10) yes .
C19 C20 1.418(9) yes .
C20 C21 1.343(9) yes .
C23 C24 1.417(10) yes .
C23 C32 1.456(9) yes .
C24 C25 1.433(10) yes .
C24 C33 1.471(9) yes .
C25 C26 1.417(10) yes .
C25 C30 1.399(9) yes .
C26 C27 1.376(12) yes .
C27 C28 1.396(12) yes .
C28 C29 1.357(11) yes .
C29 C30 1.400(10) yes .
C30 C31 1.417(10) yes .
C31 C32 1.351(10) yes .
C34 C35 1.416(9) yes .
C34 C43 1.438(9) yes .
C35 C36 1.444(9) yes .
C35 C44 1.448(8) yes .
C36 C37 1.425(9) yes .
C36 C41 1.434(9) yes .
C37 C38 1.334(10) yes .
C38 C39 1.421(10) yes .
C39 C40 1.347(10) yes .
C40 C41 1.397(10) yes .
C41 C42 1.430(10) yes .
C42 C43 1.371(10) yes .
C45 C46 1.513(8) yes .
C46 C47 1.400(8) yes .
C46 C51 1.399(9) yes .
C47 C48 1.404(8) yes .
C48 C49 1.373(10) yes .
C48 C52 1.515(9) yes .
C49 C50 1.397(9) yes .
C50 C51 1.385(9) yes .
C53 C54 1.507(9) yes .
C54 C55 1.391(9) yes .
C54 C59 1.421(9) yes .
C55 C56 1.393(9) yes .
C56 C57 1.395(9) yes .
C56 C60 1.503(9) yes .
C57 C58 1.398(10) yes .
C58 C59 1.363(10) yes .
C61 C62 1.401(9) yes .
C61 C70 1.456(9) yes .
C62 C63 1.460(8) yes .
C62 C71 1.439(9) yes .
C63 C64 1.404(9) yes .
C63 C68 1.424(9) yes .
C64 C65 1.351(9) yes .
C65 C66 1.415(10) yes .
C66 C67 1.356(11) yes .
C67 C68 1.403(9) yes .
C68 C69 1.411(10) yes .
C69 C70 1.365(9) yes .
C72 C73 1.402(9) yes .
C72 C81 1.429(9) yes .
C73 C74 1.448(8) yes .
C73 C82 1.456(9) yes .
C74 C75 1.411(9) yes .
C74 C79 1.437(9) yes .
C75 C76 1.388(9) yes .
C76 C77 1.371(10) yes .
C77 C78 1.395(11) yes .
C78 C79 1.403(9) yes .
C79 C80 1.415(9) yes .
C80 C81 1.348(9) yes .
C83 C84 1.504(8) yes .
C84 C85 1.418(8) yes .
C84 C89 1.385(9) yes .
C85 C86 1.371(8) yes .
C86 C87 1.384(8) yes .
C86 C90 1.529(8) yes 4_655
C87 C88 1.389(9) yes .
C88 C89 1.384(9) yes .
C4 H4 0.950 no .
C5 H5 0.950 no .
C6 H6 0.950 no .
C7 H7 0.950 no .
C9 H9 0.950 no .
C10 H10 0.950 no .
C11 H11 0.950 no .
C15 H15 0.950 no .
C16 H16 0.950 no .
C17 H17 0.950 no .
C18 H18 0.950 no .
C20 H20 0.950 no .
C21 H21 0.950 no .
C22 H22 0.950 no .
C26 H26 0.950 no .
C27 H27 0.950 no .
C28 H28 0.950 no .
C29 H29 0.950 no .
C31 H31 0.950 no .
C32 H32 0.950 no .
C33 H33 0.950 no .
C37 H37 0.950 no .
C38 H38 0.950 no .
C39 H39 0.950 no .
C40 H40 0.950 no .
C42 H42 0.950 no .
C43 H43 0.950 no .
C44 H44 0.950 no .
C45 H45A 0.990 no .
C45 H45B 0.990 no .
C47 H47 0.950 no .
C49 H49 0.950 no .
C50 H50 0.950 no .
C51 H51 0.950 no .
C52 H52A 0.990 no .
C52 H52B 0.990 no .
C53 H53A 0.990 no .
C53 H53B 0.990 no .
C55 H55 0.950 no .
C57 H57 0.950 no .
C58 H58 0.950 no .
C59 H59 0.950 no .
C60 H60A 0.990 no .
C60 H60B 0.990 no .
C64 H64 0.950 no .
C65 H65 0.950 no .
C66 H66 0.950 no .
C67 H67 0.950 no .
C69 H69 0.950 no .
C70 H70 0.950 no .
C71 H71 0.950 no .
C75 H75 0.950 no .
C76 H76 0.950 no .
C77 H77 0.950 no .
C78 H78 0.950 no .
C80 H80 0.950 no .
C81 H81 0.950 no .
C82 H82 0.950 no .
C83 H83A 0.990 no .
C83 H83B 0.990 no .
C85 H85 0.950 no .
C87 H87 0.950 no .
C88 H88 0.950 no .
C89 H89 0.950 no .
C90 H90A 0.990 no .
C90 H90B 0.990 no .

loop_
_geom_contact_atom_site_label_1
_geom_contact_atom_site_label_2
_geom_contact_distance
_geom_contact_publ_flag
_geom_contact_site_symmetry_2
Pd1 C2 3.388(6) no .
Pd1 C13 3.385(6) no .
Pd2 C24 3.315(7) no .
Pd2 C35 3.360(7) no .
Pd2 C56 3.539(6) no .
Pd3 C62 3.367(6) no .
Pd3 C73 3.362(6) no .
O1 C9 3.575(8) no .
O1 C11 2.922(7) no .
O1 C53 2.866(7) no .
O1 C54 3.429(7) no .
O1 C55 3.167(7) no .
O2 C20 3.580(8) no .
O2 C22 2.921(7) no .
O2 C45 2.784(7) no .
O2 C46 3.396(7) no .
O3 C31 3.558(8) no .
O3 C33 2.912(8) no .
O3 C47 3.253(8) no .
O3 C48 3.512(9) no .
O3 C52 2.857(8) no .
O4 C42 3.556(8) no .
O4 C44 2.937(8) no .
O4 C56 3.027(8) no .
O4 C57 3.505(8) no .
O4 C60 2.775(9) no .
O5 C69 3.575(8) no .
O5 C71 2.922(8) no .
O5 C86 3.437(7) no 4_655
O5 C90 2.840(8) no .
O6 C80 3.568(7) no .
O6 C82 2.910(8) no .
O6 C83 2.883(7) no .
O6 C84 3.589(7) no .
O6 C85 3.357(7) no .
N1 C1 2.974(8) no .
N1 C47 2.855(7) no .
N2 C12 2.992(8) no .
N2 C55 3.293(8) no .
N2 C59 3.419(9) no .
N3 C23 2.962(8) no .
N3 C55 2.937(8) no .
N4 C34 3.005(8) no .
N4 C47 3.210(7) no .
N4 C49 3.503(8) no .
N5 C61 2.979(8) no .
N5 C85 3.263(8) no .
N5 C89 3.421(8) no .
N6 C72 2.969(8) no .
N6 C85 2.851(8) no 4_655
C1 C8 2.854(9) no .
C2 C9 2.815(9) no .
C3 C6 2.825(9) no .
C3 C10 2.825(9) no .
C3 C32 3.417(8) no .
C4 C7 2.776(10) no .
C4 C11 2.943(9) no .
C5 C8 2.793(9) no .
C7 C30 3.561(9) no .
C7 C31 3.564(9) no .
C11 C46 3.181(9) no .
C11 C47 3.275(8) no .
C12 C19 2.842(9) no .
C13 C20 2.840(9) no .
C14 C17 2.857(10) no .
C14 C21 2.803(9) no .
C15 C18 2.794(10) no .
C15 C22 2.960(9) no .
C16 C19 2.779(10) no .
C22 C54 3.145(9) no .
C22 C59 3.580(9) no .
C23 C30 2.866(10) no .
C24 C31 2.807(8) no .
C25 C28 2.814(11) no .
C25 C32 2.794(10) no .
C26 C29 2.742(10) no .
C26 C33 2.959(10) no .
C27 C30 2.786(11) no .
C33 C56 3.416(9) no .
C34 C41 2.865(10) no .
C35 C42 2.815(9) no .
C36 C39 2.825(10) no .
C36 C43 2.849(10) no .
C37 C40 2.761(9) no .
C37 C44 2.940(9) no .
C38 C41 2.766(10) no .
C44 C48 3.179(8) no .
C46 C49 2.799(9) no .
C47 C50 2.767(9) no .
C48 C51 2.792(9) no .
C54 C57 2.791(9) no .
C55 C58 2.782(9) no .
C56 C59 2.789(9) no .
C61 C68 2.869(9) no .
C62 C69 2.805(9) no .
C63 C66 2.829(9) no .
C63 C70 2.842(9) no .
C64 C67 2.738(10) no .
C64 C71 2.940(8) no .
C65 C68 2.783(10) no .
C71 C84 3.073(8) no .
C71 C89 3.512(9) no .
C72 C72 3.456(8) no 4_655
C72 C79 2.824(9) no .
C72 C81 3.578(9) no 4_655
C73 C80 2.822(9) no .
C73 C81 3.431(9) no 4_655
C74 C77 2.838(9) no .
C74 C80 3.429(9) no 4_655
C74 C81 2.831(9) no .
C74 C81 3.477(9) no 4_655
C75 C78 2.776(10) no .
C75 C82 2.975(9) no .
C76 C79 2.789(10) no .
C79 C79 3.477(9) no 4_655
C79 C80 3.200(9) no 4_655
C80 C80 3.386(9) no 4_655
C82 C85 3.333(8) no 4_655
C82 C86 3.237(8) no 4_655
C84 C87 2.777(9) no .
C85 C88 2.758(9) no .
C86 C89 2.796(9) no .
Pd1 Pd3 3.4600(7) no .
Pd1 O5 3.412(4) no .
Pd3 Pd1 3.4600(7) no .
O1 N5 3.434(6) no .
O2 O5 3.496(6) no .
O2 C16 3.539(8) no 5_765
O4 C18 3.518(8) no 5_765
O4 C34 3.528(8) no 4_665
O5 Pd1 3.412(4) no .
O5 O2 3.496(6) no .
O5 N1 3.447(6) no .
O6 C53 3.560(7) no .
N1 O5 3.447(6) no .
N1 C61 3.292(7) no .
N2 N6 3.582(7) no .
N2 C73 3.533(8) no .
N2 C82 3.560(8) no .
N3 C35 3.588(8) no 4_665
N3 C36 3.599(8) no 4_665
N3 C44 3.525(8) no 4_665
N5 O1 3.434(6) no .
N5 C1 3.479(7) no .
N6 N2 3.582(7) no .
N6 C22 3.555(7) no .
C1 N5 3.479(7) no .
C1 C71 3.392(8) no .
C2 C62 3.497(8) no .
C2 C71 3.318(8) no .
C4 C64 3.390(9) no .
C4 C65 3.574(9) no .
C5 C65 3.541(9) no .
C10 C83 3.544(8) no .
C11 C61 3.499(8) no .
C11 C62 3.337(8) no .
C12 C15 3.600(9) no 5_765
C12 C16 3.254(9) no 5_765
C12 C90 3.510(9) no .
C13 C15 3.530(8) no 5_765
C13 C16 3.435(8) no 5_765
C13 C17 3.566(8) no 5_765
C13 C82 3.457(8) no .
C14 C14 3.389(8) no 5_765
C14 C15 3.454(8) no 5_765
C15 C12 3.600(9) no 5_765
C15 C13 3.530(8) no 5_765
C15 C14 3.454(8) no 5_765
C15 C19 3.554(8) no 5_765
C15 C75 3.265(9) no .
C15 C76 3.558(9) no .
C16 O2 3.539(8) no 5_765
C16 C12 3.254(9) no 5_765
C16 C13 3.435(8) no 5_765
C17 C13 3.566(8) no 5_765
C17 C22 3.599(8) no 5_765
C18 O4 3.518(8) no 5_765
C18 C22 3.548(8) no 5_765
C18 C34 3.424(9) no 5_765
C19 C15 3.554(8) no 5_765
C22 N6 3.555(7) no .
C22 C17 3.599(8) no 5_765
C22 C18 3.548(8) no 5_765
C22 C73 3.339(8) no .
C22 C82 3.230(8) no .
C23 C52 3.485(8) no 4_665
C26 C37 3.567(10) no 4_665
C28 C69 3.297(12) no 6_465
C28 C70 3.386(11) no 6_465
C29 C70 3.587(10) no 6_465
C33 C37 3.354(9) no 4_665
C33 C44 3.551(8) no 4_665
C34 O4 3.528(8) no 4_665
C34 C18 3.424(9) no 5_765
C35 N3 3.588(8) no 4_665
C36 N3 3.599(8) no 4_665
C36 C60 3.350(9) no 4_665
C37 C26 3.567(10) no 4_665
C37 C33 3.354(9) no 4_665
C37 C60 3.537(10) no 4_665
C37 C75 3.483(9) no 5_765
C38 C81 3.572(10) no 8_555
C39 C85 3.463(9) no 8_555
C40 C85 3.444(9) no 8_555
C40 C86 3.510(9) no 8_555
C44 N3 3.525(8) no 4_665
C44 C33 3.551(8) no 4_665
C45 C70 3.466(8) no .
C50 C65 3.584(10) no 6_565
C52 C23 3.485(8) no 4_665
C53 O6 3.560(7) no .
C53 C72 3.299(8) no .
C53 C73 3.480(8) no .
C60 C36 3.350(9) no 4_665
C60 C37 3.537(10) no 4_665
C61 N1 3.292(7) no .
C61 C11 3.499(8) no .
C62 C2 3.497(8) no .
C62 C11 3.337(8) no .
C64 C4 3.390(9) no .
C65 C4 3.574(9) no .
C65 C5 3.541(9) no .
C65 C50 3.584(10) no 6_465
C69 C28 3.297(12) no 6_565
C70 C28 3.386(11) no 6_565
C70 C29 3.587(10) no 6_565
C70 C45 3.466(8) no .
C71 C1 3.392(8) no .
C71 C2 3.318(8) no .
C72 C53 3.299(8) no .
C73 N2 3.533(8) no .
C73 C22 3.339(8) no .
C73 C53 3.480(8) no .
C75 C15 3.265(9) no .
C75 C37 3.483(9) no 5_765
C76 C15 3.558(9) no .
C81 C38 3.572(10) no 8_445
C82 N2 3.560(8) no .
C82 C13 3.457(8) no .
C82 C22 3.230(8) no .
C83 C10 3.544(8) no .
C85 C39 3.463(9) no 8_445
C85 C40 3.444(9) no 8_445
C86 C40 3.510(9) no 8_445
C90 C12 3.510(9) no .
Pd1 H45A 2.9667 no .
Pd1 H47 3.3613 no .
Pd1 H53A 2.9952 no .
Pd1 H55 3.5657 no .
Pd2 H47 3.4032 no .
Pd2 H52A 2.9691 no .
Pd2 H55 3.4247 no .
Pd2 H60A 3.1411 no .
Pd3 H83B 3.0090 no .
Pd3 H85 3.3483 no 4_655
Pd3 H90A 3.0103 no .
O1 H10 2.4798 no .
O1 H53A 2.2823 no .
O1 H55 2.4050 no .
O2 H21 2.4885 no .
O2 H45A 2.1523 no .
O3 H32 2.4942 no .
O3 H47 2.4966 no .
O3 H52A 2.2319 no .
O4 H43 2.4803 no .
O4 H57 3.5198 no .
O4 H60A 2.3873 no .
O5 H70 2.5061 no .
O5 H90A 2.2374 no .
O6 H81 2.4883 no .
O6 H83B 2.2628 no .
O6 H85 2.5992 no .
N1 H47 2.5016 no .
N2 H55 3.2920 no .
N2 H59 3.4962 no .
N3 H55 2.6255 no .
N4 H47 3.1043 no .
N5 H85 3.2287 no .
N5 H89 3.5266 no .
N6 H85 2.4882 no 4_655
C1 H9 3.2983 no .
C1 H11 3.2926 no .
C1 H53A 3.3687 no .
C1 H55 3.0899 no .
C2 H4 2.7382 no .
C2 H10 3.3051 no .
C2 H47 3.4616 no .
C3 H5 3.3067 no .
C3 H7 3.2972 no .
C3 H9 3.2787 no .
C3 H11 2.5785 no .
C3 H32 3.4391 no .
C4 H6 3.2562 no .
C4 H11 2.5296 no .
C4 H32 3.3797 no .
C5 H7 3.2477 no .
C5 H31 3.4209 no .
C6 H4 3.2539 no .
C6 H31 3.3839 no .
C7 H5 3.2470 no .
C7 H9 2.5992 no .
C8 H4 3.2907 no .
C8 H6 3.2785 no .
C8 H10 3.2817 no .
C9 H7 2.6117 no .
C10 H55 3.2112 no .
C11 H4 2.6349 no .
C11 H45A 3.1129 no .
C11 H45B 2.4561 no .
C11 H47 2.7482 no .
C12 H20 3.2861 no .
C12 H22 3.2926 no .
C12 H45A 3.2684 no .
C13 H15 2.7240 no .
C13 H21 3.3063 no .
C14 H16 3.2899 no .
C14 H18 3.3195 no .
C14 H20 3.3070 no .
C14 H22 2.5968 no .
C15 H17 3.2874 no .
C15 H22 2.5679 no .
C16 H18 3.2439 no .
C17 H15 3.2836 no .
C18 H16 3.2368 no .
C18 H20 2.6403 no .
C19 H15 3.3006 no .
C19 H17 3.3021 no .
C19 H21 3.2552 no .
C20 H18 2.6398 no .
C21 H45A 3.5809 no .
C22 H15 2.6603 no .
C22 H53A 3.1402 no .
C22 H53B 2.4712 no .
C22 H59 3.3999 no .
C23 H31 3.3102 no .
C23 H33 3.2917 no .
C23 H47 3.5335 no .
C23 H52A 3.1201 no .
C24 H26 2.6758 no .
C24 H32 3.2960 no .
C25 H27 3.3039 no .
C25 H29 3.2792 no .
C25 H31 3.2774 no .
C25 H33 2.6777 no .
C26 H28 3.2466 no .
C26 H33 2.6506 no .
C27 H29 3.2409 no .
C28 H26 3.2420 no .
C29 H27 3.2427 no .
C29 H31 2.6311 no .
C30 H26 3.2552 no .
C30 H28 3.2606 no .
C30 H32 3.2660 no .
C31 H29 2.6238 no .
C32 H52A 3.3772 no .
C33 H26 2.6209 no .
C33 H55 3.1206 no .
C33 H60A 2.9617 no .
C33 H60B 2.3610 no .
C34 H42 3.2813 no .
C34 H44 3.3181 no .
C34 H60A 3.4531 no .
C35 H37 2.7259 no .
C35 H43 3.3221 no .
C36 H38 3.2678 no .
C36 H40 3.3082 no .
C36 H42 3.3053 no .
C36 H44 2.5813 no .
C37 H39 3.2498 no .
C37 H44 2.5352 no .
C38 H40 3.2452 no .
C39 H37 3.2525 no .
C40 H38 3.2357 no .
C40 H42 2.6465 no .
C41 H37 3.2859 no .
C41 H39 3.2539 no .
C41 H43 3.3147 no .
C42 H40 2.6465 no .
C44 H37 2.6285 no .
C44 H52A 3.1194 no .
C44 H52B 2.4408 no .
C45 H11 2.4102 no .
C45 H47 2.7284 no .
C45 H51 2.6447 no .
C46 H11 3.1573 no .
C46 H50 3.2774 no .
C47 H11 3.3713 no .
C47 H45A 3.2324 no .
C47 H45B 3.1381 no .
C47 H49 3.2512 no .
C47 H51 3.2592 no .
C47 H52A 2.7024 no .
C47 H52B 3.3179 no .
C48 H44 3.0543 no .
C48 H50 3.2629 no .
C49 H44 3.2957 no .
C49 H47 3.2443 no .
C49 H51 3.2638 no .
C49 H52A 3.1748 no .
C49 H52B 2.5583 no .
C51 H45A 2.6911 no .
C51 H45B 2.7861 no .
C51 H47 3.2568 no .
C51 H49 3.2622 no .
C52 H44 2.3872 no .
C52 H47 2.6763 no .
C52 H49 2.6638 no .
C53 H22 2.3929 no .
C53 H55 2.7155 no .
C53 H59 2.6548 no .
C54 H22 2.9975 no .
C54 H58 3.2769 no .
C55 H10 3.5468 no .
C55 H53A 2.6943 no .
C55 H53B 3.3082 no .
C55 H57 3.2652 no .
C55 H59 3.2762 no .
C55 H60A 3.2841 no .
C55 H60B 2.9701 no .
C56 H33 3.4651 no .
C56 H58 3.2776 no .
C57 H43 3.3364 no .
C57 H55 3.2637 no .
C57 H59 3.2521 no .
C57 H60A 2.5758 no .
C57 H60B 2.8790 no .
C59 H22 3.0722 no .
C59 H53A 3.2345 no .
C59 H53B 2.5537 no .
C59 H55 3.2799 no .
C59 H57 3.2477 no .
C60 H33 2.3815 no .
C60 H55 2.6968 no .
C60 H57 2.6365 no .
C61 H69 3.2999 no .
C61 H71 3.2931 no .
C61 H90A 3.3407 no .
C62 H64 2.7145 no .
C62 H70 3.3092 no .
C63 H65 3.2767 no .
C63 H67 3.2955 no .
C63 H69 3.2921 no .
C63 H71 2.5749 no .
C64 H66 3.2513 no .
C64 H71 2.5512 no .
C65 H67 3.2425 no .
C66 H64 3.2463 no .
C67 H65 3.2410 no .
C67 H69 2.6266 no .
C68 H64 3.2628 no .
C68 H66 3.2735 no .
C68 H70 3.2910 no .
C69 H67 2.6300 no .
C71 H64 2.6159 no .
C71 H83A 2.4860 no .
C71 H83B 3.1497 no .
C71 H89 3.3670 no .
C72 H80 3.2673 no .
C72 H82 3.2981 no .
C72 H83B 3.2492 no .
C72 H85 3.5137 no .
C73 H75 2.7187 no .
C73 H81 3.3074 no .
C73 H81 3.3511 no 4_655
C73 H85 3.5654 no 4_655
C74 H76 3.2927 no .
C74 H78 3.3161 no .
C74 H80 3.3135 no .
C74 H80 3.3489 no 4_655
C74 H81 3.4350 no 4_655
C74 H82 2.6339 no .
C75 H77 3.2598 no .
C75 H82 2.6159 no .
C76 H78 3.2427 no .
C77 H75 3.2506 no .
C77 H80 3.5776 no 4_655
C78 H76 3.2449 no .
C78 H78 3.3295 no 4_655
C78 H80 2.6229 no .
C78 H80 3.3020 no 4_655
C79 H75 3.2906 no .
C79 H77 3.2901 no .
C79 H80 3.1736 no 4_655
C79 H81 3.2714 no .
C80 H78 2.6275 no .
C81 H83B 3.4801 no .
C82 H75 2.6626 no .
C82 H85 2.7956 no 4_655
C82 H90A 3.0692 no .
C82 H90B 2.4086 no .
C83 H71 2.3767 no .
C83 H85 2.6748 no .
C83 H89 2.6839 no .
C84 H71 2.9137 no .
C84 H88 3.2520 no .
C85 H82 3.4396 no 4_655
C85 H83A 3.3071 no .
C85 H83B 2.6547 no .
C85 H87 3.2323 no .
C85 H89 3.2776 no .
C85 H90A 3.2338 no 4_655
C85 H90B 3.0835 no 4_655
C86 H82 3.2341 no 4_655
C86 H88 3.2630 no .
C87 H85 3.2327 no .
C87 H89 3.2639 no .
C87 H90A 2.6739 no 4_655
C87 H90B 2.8066 no 4_655
C89 H71 3.0026 no .
C89 H83A 2.5912 no .
C89 H83B 3.2326 no .
C89 H85 3.2689 no .
C89 H87 3.2609 no .
C90 H82 2.3856 no .
C90 H85 2.6967 no 4_655
C90 H87 2.6380 no 4_655
H4 H5 2.3169 no .
H4 H11 1.9644 no .
H4 H32 3.5111 no .
H5 H6 2.3322 no .
H6 H7 2.3189 no .
H7 H9 2.4169 no .
H9 H10 2.3100 no .
H10 H33 3.4530 no .
H10 H53A 3.2454 no .
H10 H55 2.8135 no .
H11 H45A 3.2763 no .
H11 H45B 2.1584 no .
H11 H47 3.0229 no .
H15 H16 2.3048 no .
H15 H22 2.0208 no .
H15 H59 3.4697 no .
H16 H17 2.3415 no .
H17 H18 2.3319 no .
H18 H20 2.4596 no .
H20 H21 2.2679 no .
H21 H45A 3.1041 no .
H22 H53A 3.3035 no .
H22 H53B 2.2021 no .
H22 H59 2.6911 no .
H26 H27 2.3151 no .
H26 H33 2.0636 no .
H27 H28 2.3525 no .
H28 H29 2.2963 no .
H29 H31 2.4478 no .
H31 H32 2.2760 no .
H32 H47 3.5349 no .
H32 H52A 3.0145 no .
H33 H55 3.3264 no .
H33 H60A 3.0770 no .
H33 H60B 2.0144 no .
H37 H38 2.2604 no .
H37 H44 1.9643 no .
H38 H39 2.3706 no .
H39 H40 2.2937 no .
H40 H42 2.4679 no .
H42 H43 2.3001 no .
H43 H57 2.8658 no .
H43 H60A 3.2348 no .
H44 H49 2.9620 no .
H44 H52A 3.2842 no .
H44 H52B 2.1633 no .
H45A H47 3.4607 no .
H45A H51 2.5687 no .
H45B H47 3.3358 no .
H45B H51 2.7656 no .
H47 H52A 2.6157 no .
H49 H50 2.3420 no .
H49 H52A 3.4094 no .
H49 H52B 2.3529 no .
H50 H51 2.3306 no .
H53A H55 2.5828 no .
H53A H59 3.4627 no .
H53B H59 2.3481 no .
H55 H60A 3.5586 no .
H55 H60B 3.0980 no .
H57 H58 2.3440 no .
H57 H60A 2.3866 no .
H57 H60B 2.9572 no .
H58 H59 2.3067 no .
H64 H65 2.2775 no .
H64 H71 1.9805 no .
H64 H89 3.3006 no .
H65 H66 2.3748 no .
H66 H67 2.2998 no .
H67 H69 2.4434 no .
H69 H70 2.2916 no .
H70 H90A 3.1848 no .
H71 H83A 2.2127 no .
H71 H83B 3.3026 no .
H71 H89 2.6502 no .
H75 H76 2.3192 no .
H75 H82 2.0526 no .
H76 H77 2.3167 no .
H77 H78 2.3421 no .
H78 H78 3.0583 no 4_655
H78 H80 2.4432 no .
H80 H81 2.2796 no .
H81 H82 3.5929 no 4_655
H81 H83B 3.0431 no .
H81 H85 3.1894 no .
H82 H85 3.0678 no 4_655
H82 H90A 3.2191 no .
H82 H90B 2.0905 no .
H83A H85 3.5805 no .
H83A H89 2.4131 no .
H83B H85 2.5227 no .
H83B H89 3.4914 no .
H85 H90A 3.4629 no 4_655
H85 H90B 3.2630 no 4_655
H87 H88 2.3318 no .
H87 H90A 2.5305 no 4_655
H87 H90B 2.7994 no 4_655
H88 H89 2.3320 no .
Pd1 H17 3.3565 no 5_765
Pd2 H17 3.1299 no 5_765
Pd3 H53A 3.5937 no .
O1 H83A 3.3800 no .
O2 H6 3.5114 no 6_565
O2 H16 3.2909 no 5_765
O2 H90A 3.0257 no .
O3 H52B 3.2639 no 4_665
O4 H17 3.3777 no 5_765
O4 H18 2.9407 no 5_765
O5 H45A 3.5169 no .
O6 H53A 3.1416 no .
O6 H53B 3.2235 no .
N2 H17 3.5833 no 5_765
N3 H44 3.4436 no 4_665
N4 H17 2.9977 no 5_765
C1 H71 3.3710 no .
C1 H83A 3.0605 no .
C2 H71 3.2574 no .
C3 H64 3.5481 no .
C3 H71 3.4015 no .
C5 H21 3.0898 no 6_465
C5 H65 3.5421 no .
C6 H21 3.0265 no 6_465
C6 H45A 3.2703 no 6_465
C6 H51 3.3581 no 6_465
C6 H70 3.1224 no 6_465
C7 H45A 3.5908 no 6_465
C7 H51 3.3765 no 6_465
C7 H69 3.4806 no 6_465
C7 H70 3.0125 no 6_465
C9 H83A 3.2024 no .
C10 H83A 2.6971 no .
C12 H16 3.2293 no 5_765
C12 H90A 3.1996 no .
C12 H90B 3.1733 no .
C13 H82 3.3559 no .
C13 H90B 3.4766 no .
C14 H75 3.2057 no .
C14 H82 3.5819 no .
C15 H75 2.9211 no .
C15 H76 3.4905 no .
C16 H75 3.4156 no .
C16 H76 3.2308 no .
C19 H15 3.3914 no 5_765
C20 H15 3.3022 no 5_765
C21 H5 3.4005 no 6_565
C21 H6 3.3112 no 6_565
C21 H15 3.4720 no 5_765
C21 H16 3.4577 no 5_765
C21 H90A 3.4619 no .
C21 H90B 3.2505 no .
C22 H82 3.4439 no .
C23 H52A 3.5369 no 4_665
C23 H52B 2.6654 no 4_665
C24 H37 3.5420 no 4_665
C24 H44 3.1107 no 4_665
C24 H52B 2.7877 no 4_665
C25 H37 3.4205 no 4_665
C25 H44 3.3085 no 4_665
C25 H49 3.2291 no 4_665
C25 H52B 2.9865 no 4_665
C26 H37 2.8182 no 4_665
C26 H38 3.4598 no 4_665
C26 H44 3.4892 no 4_665
C26 H49 3.5181 no 4_665
C27 H37 3.5558 no 4_665
C27 H49 3.5323 no 4_665
C27 H69 3.2033 no 6_465
C27 H80 3.5147 no 5_665
C28 H49 3.2413 no 4_665
C28 H69 3.1062 no 6_465
C28 H70 3.2690 no 6_465
C28 H77 3.5979 no 8_455
C29 H49 2.9195 no 4_665
C29 H70 3.1081 no 6_465
C29 H87 3.5076 no 7_655
C30 H49 2.9215 no 4_665
C30 H52B 3.0930 no 4_665
C31 H49 3.5138 no 4_665
C31 H52B 3.0413 no 4_665
C32 H52A 3.5263 no 4_665
C32 H52B 2.8603 no 4_665
C33 H37 3.1109 no 4_665
C33 H44 3.1375 no 4_665
C34 H18 3.0665 no 5_765
C34 H60A 3.4792 no 4_665
C35 H60A 3.1226 no 4_665
C36 H60A 2.7964 no 4_665
C36 H60B 3.2184 no 4_665
C36 H75 3.4282 no 5_765
C37 H26 2.9340 no 4_665
C37 H33 3.0293 no 4_665
C37 H60A 3.3617 no 4_665
C37 H60B 3.0748 no 4_665
C37 H75 3.0721 no 5_765
C37 H76 3.3853 no 5_765
C38 H26 3.0711 no 4_665
C38 H33 3.3160 no 4_665
C38 H60B 3.1108 no 4_665
C38 H75 3.4394 no 5_765
C38 H80 3.5130 no 8_555
C38 H81 2.7248 no 8_555
C39 H60B 3.3211 no 4_665
C39 H81 2.8561 no 8_555
C39 H82 3.5634 no 5_765
C39 H83B 3.3335 no 8_555
C39 H85 3.4740 no 8_555
C40 H60A 3.4456 no 4_665
C40 H60B 3.4889 no 4_665
C40 H82 3.5731 no 5_765
C40 H90B 3.5780 no 5_765
C41 H60A 2.8797 no 4_665
C41 H60B 3.4409 no 4_665
C42 H60A 3.3058 no 4_665
C43 H18 3.3796 no 5_765
C43 H43 3.4522 no 4_665
C44 H17 3.3166 no 5_765
C44 H76 3.5995 no 5_765
C45 H6 3.5379 no 6_565
C45 H70 3.4492 no .
C46 H16 3.3373 no 5_765
C47 H16 3.3456 no 5_765
C47 H17 3.1917 no 5_765
C48 H16 3.4935 no 5_765
C48 H17 3.5128 no 5_765
C49 H16 3.5605 no 5_765
C49 H76 3.1376 no 5_765
C50 H16 3.5383 no 5_765
C50 H64 3.1948 no 6_565
C50 H65 2.9607 no 6_565
C50 H76 3.5228 no 5_765
C50 H77 3.3952 no 5_765
C50 H88 3.5626 no 6_565
C51 H16 3.4012 no 5_765
C51 H64 3.2845 no 6_565
C51 H65 2.8332 no 6_565
C54 H18 3.1933 no 5_765
C55 H18 3.1857 no 5_765
C56 H18 3.1993 no 5_765
C57 H18 3.1944 no 5_765
C58 H18 3.2096 no 5_765
C58 H20 3.1665 no 5_765
C58 H66 2.9894 no 2_654
C58 H67 3.2020 no 2_654
C59 H18 3.2120 no 5_765
C59 H20 3.4974 no 5_765
C59 H66 2.8639 no 2_654
C59 H67 3.4188 no 2_654
C61 H45A 3.5714 no .
C61 H45B 3.5465 no .
C62 H11 3.5325 no .
C63 H4 3.3969 no .
C63 H11 3.4990 no .
C64 H4 3.4487 no .
C64 H50 3.0227 no 6_465
C64 H51 3.2587 no 6_465
C65 H5 3.5938 no .
C65 H50 3.1013 no 6_465
C65 H51 3.1172 no 6_465
C65 H77 3.2533 no 2_655
C66 H58 2.9484 no 2_655
C66 H59 3.0181 no 2_655
C67 H58 3.0333 no 2_655
C67 H59 3.4340 no 2_655
C68 H4 3.4930 no .
C68 H11 3.5856 no .
C69 H7 3.0813 no 6_565
C69 H28 3.1471 no 6_565
C69 H45B 3.2201 no .
C70 H6 3.4949 no 6_565
C70 H7 2.9852 no 6_565
C70 H28 3.1362 no 6_565
C70 H29 3.4956 no 6_565
C70 H45A 3.2765 no .
C70 H45B 3.0151 no .
C72 H53A 3.2104 no .
C72 H53B 2.6306 no .
C73 H22 3.1394 no .
C73 H53B 2.7522 no .
C74 H22 3.1029 no .
C74 H53B 3.0802 no .
C75 H15 3.0386 no .
C75 H22 3.2442 no .
C75 H37 3.3379 no 5_765
C76 H15 3.2781 no .
C76 H16 3.4200 no .
C76 H37 3.1690 no 5_765
C77 H27 3.5109 no 8_545
C79 H53B 3.2448 no .
C80 H27 3.5407 no 5_665
C80 H38 3.1948 no 8_445
C80 H53B 3.1585 no .
C81 H38 2.9826 no 8_445
C81 H39 3.4466 no 8_445
C81 H53A 3.5534 no .
C81 H53B 2.8804 no .
C82 H22 3.3567 no .
C83 H10 3.5087 no .
C83 H39 3.0397 no 8_445
C84 H39 3.0263 no 8_445
C84 H40 3.0730 no 8_445
C85 H39 3.0910 no 8_445
C85 H40 3.0117 no 8_445
C86 H40 2.9950 no 8_445
C87 H29 2.9136 no 7_645
C87 H40 3.0579 no 8_445
C88 H29 3.0890 no 7_645
C88 H40 3.1348 no 8_445
C89 H40 3.1272 no 8_445
H4 C63 3.3969 no .
H4 C64 3.4487 no .
H4 C68 3.4930 no .
H5 C21 3.4005 no 6_465
H5 C65 3.5938 no .
H5 H20 3.2091 no 6_465
H5 H21 2.6330 no 6_465
H5 H65 3.5806 no .
H6 O2 3.5114 no 6_465
H6 C21 3.3112 no 6_465
H6 C45 3.5379 no 6_465
H6 C70 3.4949 no 6_465
H6 H21 2.4961 no 6_465
H6 H45A 2.6673 no 6_465
H6 H45B 3.5806 no 6_465
H6 H51 3.4348 no 6_465
H6 H70 2.6229 no 6_465
H6 H87 3.4534 no 7_655
H6 H90A 3.1775 no 6_465
H7 C69 3.0813 no 6_465
H7 C70 2.9852 no 6_465
H7 H45A 3.2845 no 6_465
H7 H45B 3.0496 no 6_465
H7 H51 3.4623 no 6_465
H7 H69 2.5671 no 6_465
H7 H70 2.3905 no 6_465
H9 H69 3.3703 no 6_465
H9 H83A 3.5093 no .
H10 C83 3.5087 no .
H10 H83A 2.7221 no .
H10 H83B 3.4743 no .
H11 C62 3.5325 no .
H11 C63 3.4990 no .
H11 C68 3.5856 no .
H15 C19 3.3914 no 5_765
H15 C20 3.3022 no 5_765
H15 C21 3.4720 no 5_765
H15 C75 3.0386 no .
H15 C76 3.2781 no .
H15 H66 3.4965 no 2_654
H15 H75 2.9634 no .
H15 H76 3.4125 no .
H16 O2 3.2909 no 5_765
H16 C12 3.2293 no 5_765
H16 C21 3.4577 no 5_765
H16 C46 3.3373 no 5_765
H16 C47 3.3456 no 5_765
H16 C48 3.4935 no 5_765
H16 C49 3.5605 no 5_765
H16 C50 3.5383 no 5_765
H16 C51 3.4012 no 5_765
H16 C76 3.4200 no .
H16 H21 3.5990 no 5_765
H16 H65 3.5121 no 2_654
H16 H76 2.9249 no .
H17 Pd1 3.3565 no 5_765
H17 Pd2 3.1299 no 5_765
H17 O4 3.3777 no 5_765
H17 N2 3.5833 no 5_765
H17 N4 2.9977 no 5_765
H17 C44 3.3166 no 5_765
H17 C47 3.1917 no 5_765
H17 C48 3.5128 no 5_765
H17 H47 2.9958 no 5_765
H18 O4 2.9407 no 5_765
H18 C34 3.0665 no 5_765
H18 C43 3.3796 no 5_765
H18 C54 3.1933 no 5_765
H18 C55 3.1857 no 5_765
H18 C56 3.1993 no 5_765
H18 C57 3.1944 no 5_765
H18 C58 3.2096 no 5_765
H18 C59 3.2120 no 5_765
H18 H43 3.4034 no 5_765
H20 C58 3.1665 no 5_765
H20 C59 3.4974 no 5_765
H20 H5 3.2091 no 6_565
H20 H58 3.0054 no 5_765
H20 H59 3.5806 no 5_765
H20 H66 3.2888 no 6_565
H21 C5 3.0898 no 6_565
H21 C6 3.0265 no 6_565
H21 H5 2.6330 no 6_565
H21 H6 2.4961 no 6_565
H21 H16 3.5990 no 5_765
H21 H65 3.2195 no 6_565
H21 H90A 3.4647 no .
H21 H90B 3.5682 no .
H22 C73 3.1394 no .
H22 C74 3.1029 no .
H22 C75 3.2442 no .
H22 C82 3.3567 no .
H22 H75 3.2460 no .
H22 H82 3.5057 no .
H26 C37 2.9340 no 4_665
H26 C38 3.0711 no 4_665
H26 H37 2.3676 no 4_665
H26 H38 2.6365 no 4_665
H26 H44 3.4635 no 4_665
H27 C77 3.5109 no 8_455
H27 C80 3.5407 no 5_665
H27 H38 3.5759 no 4_665
H27 H69 3.3921 no 6_465
H27 H77 3.4466 no 8_455
H27 H78 2.9367 no 5_665
H27 H80 2.6495 no 5_665
H28 C69 3.1471 no 6_465
H28 C70 3.1362 no 6_465
H28 H69 3.2286 no 6_465
H28 H70 3.2128 no 6_465
H28 H77 3.4206 no 8_455
H29 C70 3.4956 no 6_465
H29 C87 2.9136 no 7_655
H29 C88 3.0890 no 7_655
H29 H49 3.2674 no 4_665
H29 H70 2.9319 no 6_465
H29 H87 2.6025 no 7_655
H29 H88 2.9093 no 7_655
H31 H87 2.9408 no 7_655
H31 H88 3.2680 no 7_655
H32 H52B 3.4336 no 4_665
H33 C37 3.0293 no 4_665
H33 C38 3.3160 no 4_665
H33 H37 2.8726 no 4_665
H33 H38 3.3447 no 4_665
H33 H44 3.4809 no 4_665
H37 C24 3.5420 no 4_665
H37 C25 3.4205 no 4_665
H37 C26 2.8182 no 4_665
H37 C27 3.5558 no 4_665
H37 C33 3.1109 no 4_665
H37 C75 3.3379 no 5_765
H37 C76 3.1690 no 5_765
H37 H26 2.3676 no 4_665
H37 H33 2.8726 no 4_665
H37 H60B 3.5036 no 4_665
H37 H75 3.1136 no 5_765
H37 H76 2.7575 no 5_765
H38 C26 3.4598 no 4_665
H38 C80 3.1948 no 8_555
H38 C81 2.9826 no 8_555
H38 H26 2.6365 no 4_665
H38 H27 3.5759 no 4_665
H38 H33 3.3447 no 4_665
H38 H60B 3.5330 no 4_665
H38 H80 2.7076 no 8_555
H38 H81 2.2730 no 8_555
H39 C81 3.4466 no 8_555
H39 C83 3.0397 no 8_555
H39 C84 3.0263 no 8_555
H39 C85 3.0910 no 8_555
H39 H81 2.5534 no 8_555
H39 H83A 3.2667 no 8_555
H39 H83B 2.4246 no 8_555
H39 H85 3.0744 no 8_555
H40 C84 3.0730 no 8_555
H40 C85 3.0117 no 8_555
H40 C86 2.9950 no 8_555
H40 C87 3.0579 no 8_555
H40 C88 3.1348 no 8_555
H40 C89 3.1272 no 8_555
H40 H85 3.5330 no 8_555
H40 H87 3.5845 no 8_555
H40 H90B 3.4735 no 5_765
H43 C43 3.4522 no 4_665
H43 H18 3.4034 no 5_765
H43 H43 3.3932 no 4_665
H44 N3 3.4436 no 4_665
H44 C24 3.1107 no 4_665
H44 C25 3.3085 no 4_665
H44 C26 3.4892 no 4_665
H44 C33 3.1375 no 4_665
H44 H26 3.4635 no 4_665
H44 H33 3.4809 no 4_665
H44 H76 3.0086 no 5_765
H45A O5 3.5169 no .
H45A C6 3.2703 no 6_565
H45A C7 3.5908 no 6_565
H45A C61 3.5714 no .
H45A C70 3.2765 no .
H45A H6 2.6673 no 6_565
H45A H7 3.2845 no 6_565
H45A H70 3.0219 no .
H45B C61 3.5465 no .
H45B C69 3.2201 no .
H45B C70 3.0151 no .
H45B H6 3.5806 no 6_565
H45B H7 3.0496 no 6_565
H45B H69 3.4036 no .
H45B H70 3.0833 no .
H47 H17 2.9958 no 5_765
H49 C25 3.2291 no 4_665
H49 C26 3.5181 no 4_665
H49 C27 3.5323 no 4_665
H49 C28 3.2413 no 4_665
H49 C29 2.9195 no 4_665
H49 C30 2.9215 no 4_665
H49 C31 3.5138 no 4_665
H49 H29 3.2674 no 4_665
H49 H76 2.9006 no 5_765
H49 H77 3.3879 no 5_765
H50 C64 3.0227 no 6_565
H50 C65 3.1013 no 6_565
H50 H64 2.5254 no 6_565
H50 H65 2.7040 no 6_565
H50 H76 3.5915 no 5_765
H50 H77 2.8423 no 5_765
H50 H88 3.4727 no 6_565
H50 H89 3.4576 no 6_565
H51 C6 3.3581 no 6_565
H51 C7 3.3765 no 6_565
H51 C64 3.2587 no 6_565
H51 C65 3.1172 no 6_565
H51 H6 3.4348 no 6_565
H51 H7 3.4623 no 6_565
H51 H64 2.7053 no 6_565
H51 H65 2.4313 no 6_565
H52A C23 3.5369 no 4_665
H52A C32 3.5263 no 4_665
H52A H52A 3.1592 no 4_665
H52B O3 3.2639 no 4_665
H52B C23 2.6654 no 4_665
H52B C24 2.7877 no 4_665
H52B C25 2.9865 no 4_665
H52B C30 3.0930 no 4_665
H52B C31 3.0413 no 4_665
H52B C32 2.8603 no 4_665
H52B H32 3.4336 no 4_665
H53A Pd3 3.5937 no .
H53A O6 3.1416 no .
H53A C72 3.2104 no .
H53A C81 3.5534 no .
H53A H83B 3.0080 no .
H53B O6 3.2235 no .
H53B C72 2.6306 no .
H53B C73 2.7522 no .
H53B C74 3.0802 no .
H53B C79 3.2448 no .
H53B C80 3.1585 no .
H53B C81 2.8804 no .
H53B H81 3.4042 no .
H58 C66 2.9484 no 2_654
H58 C67 3.0333 no 2_654
H58 H20 3.0054 no 5_765
H58 H66 2.4725 no 2_654
H58 H67 2.6269 no 2_654
H59 C66 3.0181 no 2_654
H59 C67 3.4340 no 2_654
H59 H20 3.5806 no 5_765
H59 H66 2.2069 no 2_654
H59 H67 3.0476 no 2_654
H60A C34 3.4792 no 4_665
H60A C35 3.1226 no 4_665
H60A C36 2.7964 no 4_665
H60A C37 3.3617 no 4_665
H60A C40 3.4456 no 4_665
H60A C41 2.8797 no 4_665
H60A C42 3.3058 no 4_665
H60B C36 3.2184 no 4_665
H60B C37 3.0748 no 4_665
H60B C38 3.1108 no 4_665
H60B C39 3.3211 no 4_665
H60B C40 3.4889 no 4_665
H60B C41 3.4409 no 4_665
H60B H37 3.5036 no 4_665
H60B H38 3.5330 no 4_665
H64 C3 3.5481 no .
H64 C50 3.1948 no 6_465
H64 C51 3.2845 no 6_465
H64 H50 2.5254 no 6_465
H64 H51 2.7053 no 6_465
H65 C5 3.5421 no .
H65 C50 2.9607 no 6_465
H65 C51 2.8332 no 6_465
H65 H5 3.5806 no .
H65 H16 3.5121 no 2_655
H65 H21 3.2195 no 6_465
H65 H50 2.7040 no 6_465
H65 H51 2.4313 no 6_465
H65 H77 3.2624 no 2_655
H66 C58 2.9894 no 2_655
H66 C59 2.8639 no 2_655
H66 H15 3.4965 no 2_655
H66 H20 3.2888 no 6_465
H66 H58 2.4725 no 2_655
H66 H59 2.2069 no 2_655
H67 C58 3.2020 no 2_655
H67 C59 3.4188 no 2_655
H67 H58 2.6269 no 2_655
H67 H59 3.0476 no 2_655
H69 C7 3.4806 no 6_565
H69 C27 3.2033 no 6_565
H69 C28 3.1062 no 6_565
H69 H7 2.5671 no 6_565
H69 H9 3.3703 no 6_565
H69 H27 3.3921 no 6_565
H69 H28 3.2286 no 6_565
H69 H45B 3.4036 no .
H70 C6 3.1224 no 6_565
H70 C7 3.0125 no 6_565
H70 C28 3.2690 no 6_565
H70 C29 3.1081 no 6_565
H70 C45 3.4492 no .
H70 H6 2.6229 no 6_565
H70 H7 2.3905 no 6_565
H70 H28 3.2128 no 6_565
H70 H29 2.9319 no 6_565
H70 H45A 3.0219 no .
H70 H45B 3.0833 no .
H71 C1 3.3710 no .
H71 C2 3.2574 no .
H71 C3 3.4015 no .
H75 C14 3.2057 no .
H75 C15 2.9211 no .
H75 C16 3.4156 no .
H75 C36 3.4282 no 5_765
H75 C37 3.0721 no 5_765
H75 C38 3.4394 no 5_765
H75 H15 2.9634 no .
H75 H22 3.2460 no .
H75 H37 3.1136 no 5_765
H76 C15 3.4905 no .
H76 C16 3.2308 no .
H76 C37 3.3853 no 5_765
H76 C44 3.5995 no 5_765
H76 C49 3.1376 no 5_765
H76 C50 3.5228 no 5_765
H76 H15 3.4125 no .
H76 H16 2.9249 no .
H76 H37 2.7575 no 5_765
H76 H44 3.0086 no 5_765
H76 H49 2.9006 no 5_765
H76 H50 3.5915 no 5_765
H77 C28 3.5979 no 8_545
H77 C50 3.3952 no 5_765
H77 C65 3.2533 no 2_654
H77 H27 3.4466 no 8_545
H77 H28 3.4206 no 8_545
H77 H49 3.3879 no 5_765
H77 H50 2.8423 no 5_765
H77 H65 3.2624 no 2_654
H78 H27 2.9367 no 5_665
H80 C27 3.5147 no 5_665
H80 C38 3.5130 no 8_445
H80 H27 2.6495 no 5_665
H80 H38 2.7076 no 8_445
H81 C38 2.7248 no 8_445
H81 C39 2.8561 no 8_445
H81 H38 2.2730 no 8_445
H81 H39 2.5534 no 8_445
H81 H53B 3.4042 no .
H82 C13 3.3559 no .
H82 C14 3.5819 no .
H82 C22 3.4439 no .
H82 C39 3.5634 no 5_765
H82 C40 3.5731 no 5_765
H82 H22 3.5057 no .
H83A O1 3.3800 no .
H83A C1 3.0605 no .
H83A C9 3.2024 no .
H83A C10 2.6971 no .
H83A H9 3.5093 no .
H83A H10 2.7221 no .
H83A H39 3.2667 no 8_445
H83B C39 3.3335 no 8_445
H83B H10 3.4743 no .
H83B H39 2.4246 no 8_445
H83B H53A 3.0080 no .
H85 C39 3.4740 no 8_445
H85 H39 3.0744 no 8_445
H85 H40 3.5330 no 8_445
H87 C29 3.5076 no 7_645
H87 H6 3.4534 no 7_645
H87 H29 2.6025 no 7_645
H87 H31 2.9408 no 7_645
H87 H40 3.5845 no 8_445
H88 C50 3.5626 no 6_465
H88 H29 2.9093 no 7_645
H88 H31 3.2680 no 7_645
H88 H50 3.4727 no 6_465
H89 H50 3.4576 no 6_465
H90A O2 3.0257 no .
H90A C12 3.1996 no .
H90A C21 3.4619 no .
H90A H6 3.1775 no 6_565
H90A H21 3.4647 no .
H90B C12 3.1733 no .
H90B C13 3.4766 no .
H90B C21 3.2505 no .
H90B C40 3.5780 no 5_765
H90B H21 3.5682 no .
H90B H40 3.4735 no 5_765

loop_
_geom_torsion_atom_site_label_1
_geom_torsion_atom_site_label_2
_geom_torsion_atom_site_label_3
_geom_torsion_atom_site_label_4
_geom_torsion
_geom_torsion_publ_flag
_geom_torsion_site_symmetry_1
_geom_torsion_site_symmetry_3
_geom_torsion_site_symmetry_4
O1 Pd1 N1 C11 4.7(4) no . . .
O1 Pd1 N1 C45 -169.3(3) no . . .
N1 Pd1 O1 C1 -6.1(4) no . . .
O1 Pd1 N2 C22 174.5(4) no . . .
O1 Pd1 N2 C53 -5.9(3) no . . .
N2 Pd1 O1 C1 175.4(4) no . . .
O2 Pd1 N1 C11 -173.0(4) no . . .
O2 Pd1 N1 C45 12.9(3) no . . .
N1 Pd1 O2 C12 -170.3(4) no . . .
O2 Pd1 N2 C22 -7.7(4) no . . .
O2 Pd1 N2 C53 171.9(3) no . . .
N2 Pd1 O2 C12 8.1(4) no . . .
O3 Pd2 N3 C33 19.6(4) no . . .
O3 Pd2 N3 C60 -163.6(4) no . . .
N3 Pd2 O3 C23 -31.4(4) no . . .
O3 Pd2 N4 C44 -177.3(4) no . . .
O3 Pd2 N4 C52 -5.1(4) no . . .
N4 Pd2 O3 C23 143.2(4) no . . .
O4 Pd2 N3 C33 -162.6(4) no . . .
O4 Pd2 N3 C60 14.2(4) no . . .
N3 Pd2 O4 C34 170.6(4) no . . .
O4 Pd2 N4 C44 4.7(4) no . . .
O4 Pd2 N4 C52 176.9(4) no . . .
N4 Pd2 O4 C34 -4.0(4) no . . .
O5 Pd3 N5 C71 -2.2(4) no . . .
O5 Pd3 N5 C83 173.4(3) no . . .
N5 Pd3 O5 C61 6.9(4) no . . .
O5 Pd3 N6 C82 -166.0(4) no . . .
O5 Pd3 N6 C90 16.8(3) no . . .
N6 Pd3 O5 C61 -175.7(4) no . . .
O6 Pd3 N5 C71 176.0(4) no . . .
O6 Pd3 N5 C83 -8.5(3) no . . .
N5 Pd3 O6 C72 154.7(4) no . . .
O6 Pd3 N6 C82 15.9(4) no . . .
O6 Pd3 N6 C90 -161.3(3) no . . .
N6 Pd3 O6 C72 -22.7(4) no . . .
Pd1 O1 C1 C2 3.5(8) no . . .
Pd1 O1 C1 C10 -176.7(3) no . . .
Pd1 O2 C12 C13 -3.0(8) no . . .
Pd1 O2 C12 C21 177.1(3) no . . .
Pd2 O3 C23 C24 24.1(8) no . . .
Pd2 O3 C23 C32 -155.0(3) no . . .
Pd2 O4 C34 C35 2.9(9) no . . .
Pd2 O4 C34 C43 -177.6(3) no . . .
Pd3 O5 C61 C62 -4.7(8) no . . .
Pd3 O5 C61 C70 176.7(3) no . . .
Pd3 O6 C72 C73 15.3(8) no . . .
Pd3 O6 C72 C81 -162.9(3) no . . .
Pd1 N1 C11 C2 -0.8(8) no . . .
Pd1 N1 C45 C46 85.9(5) no . . .
C11 N1 C45 C46 -88.6(6) no . . .
C45 N1 C11 C2 173.3(5) no . . .
Pd1 N2 C22 C13 2.7(8) no . . .
Pd1 N2 C53 C54 96.7(5) no . . .
C22 N2 C53 C54 -83.7(6) no . . .
C53 N2 C22 C13 -176.9(5) no . . .
Pd2 N3 C33 C24 0.7(9) no . . .
Pd2 N3 C60 C56 65.4(6) no . . .
C33 N3 C60 C56 -117.7(6) no . . .
C60 N3 C33 C24 -176.1(5) no . . .
Pd2 N4 C44 C35 -4.7(9) no . . .
Pd2 N4 C52 C48 100.5(5) no . . .
C44 N4 C52 C48 -86.7(6) no . . .
C52 N4 C44 C35 -177.3(5) no . . .
Pd3 N5 C71 C62 -5.1(8) no . . .
Pd3 N5 C83 C84 105.6(4) no . . .
C71 N5 C83 C84 -78.3(6) no . . .
C83 N5 C71 C62 179.0(5) no . . .
Pd3 N6 C82 C73 -1.6(8) no . . .
Pd3 N6 C90 C86 81.7(5) no . . 4_655
C82 N6 C90 C86 -95.8(6) no . . 4_655
C90 N6 C82 C73 175.6(5) no . . .
O1 C1 C2 C3 -179.3(5) no . . .
O1 C1 C2 C11 2.8(9) no . . .
O1 C1 C10 C9 178.9(5) no . . .
C2 C1 C10 C9 -1.3(8) no . . .
C10 C1 C2 C3 0.9(8) no . . .
C10 C1 C2 C11 -177.0(5) no . . .
C1 C2 C3 C4 179.6(5) no . . .
C1 C2 C3 C8 -0.1(8) no . . .
C1 C2 C11 N1 -4.2(9) no . . .
C3 C2 C11 N1 177.9(5) no . . .
C11 C2 C3 C4 -2.5(8) no . . .
C11 C2 C3 C8 177.9(5) no . . .
C2 C3 C4 C5 177.5(5) no . . .
C2 C3 C8 C7 -179.3(5) no . . .
C2 C3 C8 C9 -0.4(8) no . . .
C4 C3 C8 C7 1.0(8) no . . .
C4 C3 C8 C9 180.0(5) no . . .
C8 C3 C4 C5 -2.8(9) no . . .
C3 C4 C5 C6 3.3(9) no . . .
C4 C5 C6 C7 -1.8(10) no . . .
C5 C6 C7 C8 -0.1(9) no . . .
C6 C7 C8 C3 0.4(9) no . . .
C6 C7 C8 C9 -178.5(5) no . . .
C3 C8 C9 C10 -0.0(9) no . . .
C7 C8 C9 C10 178.9(5) no . . .
C8 C9 C10 C1 0.9(9) no . . .
O2 C12 C13 C14 176.6(5) no . . .
O2 C12 C13 C22 -5.5(9) no . . .
O2 C12 C21 C20 -179.6(5) no . . .
C13 C12 C21 C20 0.5(9) no . . .
C21 C12 C13 C14 -3.5(8) no . . .
C21 C12 C13 C22 174.4(5) no . . .
C12 C13 C14 C15 -172.8(5) no . . .
C12 C13 C14 C19 4.3(8) no . . .
C12 C13 C22 N2 5.6(9) no . . .
C14 C13 C22 N2 -176.5(5) no . . .
C22 C13 C14 C15 9.2(8) no . . .
C22 C13 C14 C19 -173.6(5) no . . .
C13 C14 C15 C16 -179.8(5) no . . .
C13 C14 C19 C18 179.1(5) no . . .
C13 C14 C19 C20 -2.1(8) no . . .
C15 C14 C19 C18 -3.5(8) no . . .
C15 C14 C19 C20 175.2(5) no . . .
C19 C14 C15 C16 2.9(8) no . . .
C14 C15 C16 C17 -1.5(9) no . . .
C15 C16 C17 C18 0.5(9) no . . .
C16 C17 C18 C19 -1.1(9) no . . .
C17 C18 C19 C14 2.7(9) no . . .
C17 C18 C19 C20 -176.1(5) no . . .
C14 C19 C20 C21 -1.0(9) no . . .
C18 C19 C20 C21 177.7(5) no . . .
C19 C20 C21 C12 1.9(10) no . . .
O3 C23 C24 C25 -172.4(5) no . . .
O3 C23 C24 C33 4.8(9) no . . .
O3 C23 C32 C31 172.0(5) no . . .
C24 C23 C32 C31 -7.3(8) no . . .
C32 C23 C24 C25 6.7(8) no . . .
C32 C23 C24 C33 -176.0(5) no . . .
C23 C24 C25 C26 175.0(5) no . . .
C23 C24 C25 C30 -1.9(8) no . . .
C23 C24 C33 N3 -19.1(9) no . . .
C25 C24 C33 N3 158.2(6) no . . .
C33 C24 C25 C26 -2.2(8) no . . .
C33 C24 C25 C30 -179.1(5) no . . .
C24 C25 C26 C27 -174.6(6) no . . .
C24 C25 C30 C29 174.7(5) no . . .
C24 C25 C30 C31 -2.9(8) no . . .
C26 C25 C30 C29 -2.3(9) no . . .
C26 C25 C30 C31 -180.0(6) no . . .
C30 C25 C26 C27 2.3(10) no . . .
C25 C26 C27 C28 -1.4(13) no . . .
C26 C27 C28 C29 0.4(14) no . . .
C27 C28 C29 C30 -0.5(12) no . . .
C28 C29 C30 C25 1.5(10) no . . .
C28 C29 C30 C31 179.1(7) no . . .
C25 C30 C31 C32 2.5(9) no . . .
C29 C30 C31 C32 -175.1(6) no . . .
C30 C31 C32 C23 2.7(9) no . . .
O4 C34 C35 C36 -176.4(5) no . . .
O4 C34 C35 C44 -0.8(10) no . . .
O4 C34 C43 C42 175.2(5) no . . .
C35 C34 C43 C42 -5.2(9) no . . .
C43 C34 C35 C36 4.1(9) no . . .
C43 C34 C35 C44 179.6(5) no . . .
C34 C35 C36 C37 178.3(6) no . . .
C34 C35 C36 C41 0.1(9) no . . .
C34 C35 C44 N4 2.0(10) no . . .
C36 C35 C44 N4 177.6(6) no . . .
C44 C35 C36 C37 2.6(9) no . . .
C44 C35 C36 C41 -175.6(5) no . . .
C35 C36 C37 C38 -174.1(6) no . . .
C35 C36 C41 C40 175.5(5) no . . .
C35 C36 C41 C42 -3.1(9) no . . .
C37 C36 C41 C40 -2.9(9) no . . .
C37 C36 C41 C42 178.6(6) no . . .
C41 C36 C37 C38 4.2(10) no . . .
C36 C37 C38 C39 -2.1(11) no . . .
C37 C38 C39 C40 -1.5(12) no . . .
C38 C39 C40 C41 2.8(12) no . . .
C39 C40 C41 C36 -0.5(11) no . . .
C39 C40 C41 C42 178.0(7) no . . .
C36 C41 C42 C43 2.0(10) no . . .
C40 C41 C42 C43 -176.5(6) no . . .
C41 C42 C43 C34 2.1(11) no . . .
N1 C45 C46 C47 9.2(7) no . . .
N1 C45 C46 C51 -172.4(4) no . . .
C45 C46 C47 C48 176.0(5) no . . .
C45 C46 C51 C50 -175.9(5) no . . .
C47 C46 C51 C50 2.6(8) no . . .
C51 C46 C47 C48 -2.4(8) no . . .
C46 C47 C48 C49 2.1(8) no . . .
C46 C47 C48 C52 -174.7(5) no . . .
C47 C48 C49 C50 -1.8(8) no . . .
C47 C48 C52 N4 -72.9(7) no . . .
C49 C48 C52 N4 110.3(6) no . . .
C52 C48 C49 C50 175.0(5) no . . .
C48 C49 C50 C51 2.0(9) no . . .
C49 C50 C51 C46 -2.4(9) no . . .
N2 C53 C54 C55 -81.0(7) no . . .
N2 C53 C54 C59 100.1(6) no . . .
C53 C54 C55 C56 -179.5(5) no . . .
C53 C54 C59 C58 -179.8(6) no . . .
C55 C54 C59 C58 1.3(10) no . . .
C59 C54 C55 C56 -0.6(9) no . . .
C54 C55 C56 C57 -0.7(9) no . . .
C54 C55 C56 C60 172.9(5) no . . .
C55 C56 C57 C58 1.3(10) no . . .
C55 C56 C60 N3 31.3(9) no . . .
C57 C56 C60 N3 -155.0(6) no . . .
C60 C56 C57 C58 -172.6(6) no . . .
C56 C57 C58 C59 -0.6(11) no . . .
C57 C58 C59 C54 -0.7(11) no . . .
O5 C61 C62 C63 178.5(5) no . . .
O5 C61 C62 C71 -4.2(9) no . . .
O5 C61 C70 C69 179.8(5) no . . .
C62 C61 C70 C69 1.0(8) no . . .
C70 C61 C62 C63 -2.9(8) no . . .
C70 C61 C62 C71 174.4(5) no . . .
C61 C62 C63 C64 -175.3(5) no . . .
C61 C62 C63 C68 3.4(8) no . . .
C61 C62 C71 N5 9.5(9) no . . .
C63 C62 C71 N5 -173.1(5) no . . .
C71 C62 C63 C64 7.4(8) no . . .
C71 C62 C63 C68 -174.0(5) no . . .
C62 C63 C64 C65 179.5(5) no . . .
C62 C63 C68 C67 -179.3(5) no . . .
C62 C63 C68 C69 -1.9(8) no . . .
C64 C63 C68 C67 -0.5(8) no . . .
C64 C63 C68 C69 176.8(5) no . . .
C68 C63 C64 C65 0.9(9) no . . .
C63 C64 C65 C66 -0.4(9) no . . .
C64 C65 C66 C67 -0.4(10) no . . .
C65 C66 C67 C68 0.7(10) no . . .
C66 C67 C68 C63 -0.2(10) no . . .
C66 C67 C68 C69 -177.5(6) no . . .
C63 C68 C69 C70 0.1(9) no . . .
C67 C68 C69 C70 177.4(6) no . . .
C68 C69 C70 C61 0.4(9) no . . .
O6 C72 C73 C74 -176.9(5) no . . .
O6 C72 C73 C82 6.9(9) no . . .
O6 C72 C81 C80 176.3(5) no . . .
C73 C72 C81 C80 -2.0(9) no . . .
C81 C72 C73 C74 1.2(8) no . . .
C81 C72 C73 C82 -175.0(5) no . . .
C72 C73 C74 C75 -179.6(5) no . . .
C72 C73 C74 C79 1.3(8) no . . .
C72 C73 C82 N6 -14.1(9) no . . .
C74 C73 C82 N6 169.7(5) no . . .
C82 C73 C74 C75 -3.3(8) no . . .
C82 C73 C74 C79 177.6(5) no . . .
C73 C74 C75 C76 178.7(5) no . . .
C73 C74 C79 C78 179.3(5) no . . .
C73 C74 C79 C80 -3.2(8) no . . .
C75 C74 C79 C78 0.1(8) no . . .
C75 C74 C79 C80 177.7(5) no . . .
C79 C74 C75 C76 -2.1(8) no . . .
C74 C75 C76 C77 3.9(9) no . . .
C75 C76 C77 C78 -3.5(10) no . . .
C76 C77 C78 C79 1.4(10) no . . .
C77 C78 C79 C74 0.3(9) no . . .
C77 C78 C79 C80 -177.3(6) no . . .
C74 C79 C80 C81 2.5(9) no . . .
C78 C79 C80 C81 -180.0(6) no . . .
C79 C80 C81 C72 0.1(9) no . . .
N5 C83 C84 C85 -80.7(6) no . . .
N5 C83 C84 C89 99.2(6) no . . .
C83 C84 C85 C86 -178.4(5) no . . .
C83 C84 C89 C88 -179.3(5) no . . .
C85 C84 C89 C88 0.7(9) no . . .
C89 C84 C85 C86 1.6(8) no . . .
C84 C85 C86 C87 -2.4(8) no . . .
C84 C85 C86 C90 173.5(5) no . . 4_655
C85 C86 C87 C88 1.0(8) no . . .
C85 C86 C90 N6 14.9(8) no . 4_655 4_655
C87 C86 C90 N6 -169.3(5) no . 4_655 4_655
C90 C86 C87 C88 -175.0(5) no 4_655 . .
C86 C87 C88 C89 1.2(9) no . . .
C87 C88 C89 C84 -2.1(9) no . . .

loop_
_platon_squeeze_void_nr
_platon_squeeze_void_average_x
_platon_squeeze_void_average_y
_platon_squeeze_void_average_z
_platon_squeeze_void_volume
_platon_squeeze_void_count_electrons
_platon_squeeze_void_content
1 -0.006 -0.006 0.000 1365 281 ' '
2 -0.091 0.591 0.500 1365 280 ' '
3 0.250 0.750 0.242 141 40 ' '
4 0.250 0.750 0.742 141 40 ' '
5 0.750 0.250 0.258 141 40 ' '
6 0.750 0.250 0.758 141 40 ' '
